data_7708643
loop_
_publ_author_name
'Suzuki, Noriyuki'
'Ban, Sayaka'
'Mochizuki, Ayari'
'Ito, Saki'

_publ_section_title
;
 Reactions of Five-Membered Zirconacycloalkynes And Zirconacycloallenes
 with Cp2Zr(H)Cl; Formal Hydrogenation by Metal Hydrides
;
_journal_name_full 'Dalton Transactions'
_journal_paper_doi 10.1039/D1DT03313A
_journal_year 2021
_chemical_formula_moiety 'C20 H32 Si2 Zr'
_chemical_formula_sum 'C46 H78 Si4 Zr2'
_chemical_formula_weight 453.38
_chemical_name_systematic 1,1-bis(\h5-cyclopentadienyl)-cis-2,5-bis(trimethylsilyl)-1-zirconacyclopent-3-ene
_chemical_properties_physical Air-sensitive,Moisture-sensitive,Heat-sensitive,Oxygen-sensitive
_space_group_crystal_system orthorhombic
_space_group_IT_number 57
_space_group_name_Hall '-P 2c 2b'
_space_group_name_H-M_alt 'P b c m'
_atom_sites_solution_hydrogens geom
_atom_sites_solution_primary direct
_atom_sites_solution_secondary difmap
_audit_update_record
;
2021-10-19 deposited with the CCDC.	2021-10-26 downloaded from the CCDC.
;
_cell_angle_alpha 90.0000
_cell_angle_beta 90.0000
_cell_angle_gamma 90.0000
_cell_formula_units_Z 8
_cell_length_a 13.37714(16)
_cell_length_b 15.7203(2)
_cell_length_c 23.1966(4)
_cell_measurement_reflns_used 21619
_cell_measurement_temperature 123
_cell_measurement_theta_max 77.17
_cell_measurement_theta_min 3.80
_cell_volume 4878.07(12)
_computing_cell_refinement 'CrysAlisPro 1.171.41.116a (Rigaku OD, 2021)'
_computing_data_collection 'CrysAlisPro 1.171.41.116a (Rigaku OD, 2021)'
_computing_data_reduction 'CrysAlisPro 1.171.41.116a (Rigaku OD, 2021)'
_computing_molecular_graphics 'CrystalStructure 4.2.5'
_computing_publication_material 'CrystalStructure 4.2.5 (Rigaku, 2017)'
_computing_structure_refinement 'SHELXL97 (Sheldrick, 2008)'
_computing_structure_solution 'Il Milione (Burla, et al., 2007)'
_diffrn_ambient_temperature 123
_diffrn_detector_area_resol_mean 10.000
_diffrn_measured_fraction_theta_full 1.000
_diffrn_measured_fraction_theta_max 1.000
_diffrn_measurement_device_type 'Rigaku XtaLAB P100'
_diffrn_measurement_method \w
_diffrn_radiation_type 'Cu K\a'
_diffrn_radiation_wavelength 1.54187
_diffrn_reflns_av_R_equivalents 0.0563
_diffrn_reflns_Laue_measured_fraction_full 0.000
_diffrn_reflns_Laue_measured_fraction_max 0.000
_diffrn_reflns_limit_h_max 15
_diffrn_reflns_limit_h_min -15
_diffrn_reflns_limit_k_max 18
_diffrn_reflns_limit_k_min -18
_diffrn_reflns_limit_l_max 27
_diffrn_reflns_limit_l_min -25
_diffrn_reflns_number 59269
_diffrn_reflns_point_group_measured_fraction_full 0.000
_diffrn_reflns_point_group_measured_fraction_max 0.000
_diffrn_reflns_theta_full 64.990
_diffrn_reflns_theta_max 64.990
_diffrn_reflns_theta_min 3.304
_diffrn_standards_number 0
_exptl_absorpt_coefficient_mu 4.769
_exptl_absorpt_correction_T_max 0.909
_exptl_absorpt_correction_T_min 0.601
_exptl_absorpt_correction_type multi-scan
_exptl_absorpt_process_details
;
CrysAlisPro 1.171.41.116a (Rigaku Oxford Diffraction, 2021)
Empirical absorption correction using spherical harmonics,
implemented in SCALE3 ABSPACK scaling algorithm.
;
_exptl_crystal_colour 'clear light orange'
_exptl_crystal_density_diffrn 1.235
_exptl_crystal_density_method 'not measured'
_exptl_crystal_description plate
_exptl_crystal_F_000 1884.00
_exptl_crystal_recrystallization_method 'Re-crystallisation from solvent: hexane'
_exptl_crystal_size_max 0.070
_exptl_crystal_size_mid 0.030
_exptl_crystal_size_min 0.020
_refine_diff_density_max 2.21
_refine_diff_density_min -1.13
_refine_ls_extinction_method none
_refine_ls_goodness_of_fit_ref 1.046
_refine_ls_hydrogen_treatment constr
_refine_ls_number_parameters 260
_refine_ls_number_reflns 4279
_refine_ls_number_restraints 0
_refine_ls_R_factor_all 0.0766
_refine_ls_R_factor_gt 0.0707
_refine_ls_shift/su_max 0.003
_refine_ls_structure_factor_coef Fsqd
_refine_ls_weighting_details 'w = 1/[\s^2^(Fo^2^)+(0.0548P)^2^+32.7574P] where P=(Fo^2^+2Fc^2^)/3'
_refine_ls_weighting_scheme calc
_refine_ls_wR_factor_gt 0.1629
_refine_ls_wR_factor_ref 0.1669
_reflns_d_resolution_high 0.8507
_reflns_number_gt 3847
_reflns_number_total 4279
_reflns_threshold_expression F^2^>2.0\s(F^2^)
_cod_data_source_file d1dt03313a2.cif
_cod_data_source_block ns402ar
_cod_database_code 7708643
_shelx_title ' ns402ar'
_shelx_f_calc_maximum 622.75
_shelx_f_squared_multiplier 1.000

loop_
_space_group_symop_id
_space_group_symop_operation_xyz
1 +X,+Y,+Z
2 -X,-Y,1/2+Z
3 +X,1/2-Y,-Z
4 -X,1/2+Y,1/2-Z
5 -X,-Y,-Z
6 +X,+Y,-1/2-Z
7 -X,-1/2+Y,+Z
8 +X,-1/2-Y,-1/2+Z

loop_
_symmetry_equiv_pos_as_xyz
'x, y, z'
'-x, -y, z+1/2'
'x, -y+1/2, -z'
'-x, y+1/2, -z+1/2'
'-x, -y, -z'
'x, y, -z-1/2'
'-x, y-1/2, z'
'x, -y-1/2, z-1/2'

loop_
_atom_site_label
_atom_site_type_symbol
_atom_site_fract_x
_atom_site_fract_y
_atom_site_fract_z
_atom_site_U_iso_or_equiv
_atom_site_adp_type
_atom_site_occupancy
_atom_site_symmetry_multiplicity
_atom_site_calc_flag
_atom_site_refinement_flags
_atom_site_disorder_assembly
_atom_site_disorder_group
Zr1 Zr 1.00193(4) 0.36288(4) 0.7500 0.0353(2) Uani 1 2 d S . .
Zr2 Zr 0.51020(4) 0.59573(4) 0.7500 0.0345(2) Uani 1 2 d S . .
Si1 Si 0.88904(18) 0.43547(13) 0.60292(8) 0.0621(6) Uani 1 1 d . . .
Si18 Si 0.3825(3) 0.6495(2) 0.89440(17) 0.1269(14) Uani 1 1 d . . .
C1 C 0.8902(5) 0.4171(4) 0.6822(3) 0.0445(14) Uani 1 1 d . . .
H1 H 0.8245 0.3896 0.6912 0.053 Uiso 1 1 calc R . .
C2 C 0.8976(4) 0.4855(4) 0.7200(3) 0.0433(13) Uani 1 1 d . . .
H2 H 0.9385 0.5330 0.7037 0.052 Uiso 1 1 calc R . .
C3 C 0.9741(14) 0.5234(7) 0.5840(4) 0.183(9) Uani 1 1 d . . .
H3A H 0.9685 0.5357 0.5427 0.219 Uiso 1 1 calc R . .
H3B H 1.0431 0.5071 0.5930 0.219 Uiso 1 1 calc R . .
H3C H 0.9560 0.5742 0.6061 0.219 Uiso 1 1 calc R . .
C4 C 0.7602(10) 0.4638(11) 0.5789(4) 0.194(9) Uani 1 1 d . . .
H4A H 0.7150 0.4161 0.5867 0.233 Uiso 1 1 calc R . .
H4B H 0.7607 0.4760 0.5375 0.233 Uiso 1 1 calc R . .
H4C H 0.7373 0.5142 0.6000 0.233 Uiso 1 1 calc R . .
C5 C 0.9308(6) 0.3406(5) 0.5622(3) 0.070(2) Uani 1 1 d . . .
H5A H 0.9404 0.3558 0.5216 0.084 Uiso 1 1 calc R . .
H5B H 0.8801 0.2958 0.5652 0.084 Uiso 1 1 calc R . .
H5C H 0.9941 0.3199 0.5783 0.084 Uiso 1 1 calc R . .
C6 C 0.8940(7) 0.2290(5) 0.7500 0.088(5) Uani 1 2 d S . .
H6 H 0.8236 0.2368 0.7500 0.105 Uiso 1 2 calc SR . .
C7 C 0.9574(9) 0.2219(4) 0.7020(4) 0.088(3) Uani 1 1 d . . .
H7 H 0.9381 0.2238 0.6626 0.105 Uiso 1 1 calc R . .
C8 C 1.0503(7) 0.2120(4) 0.7225(5) 0.103(5) Uani 1 1 d . . .
H8 H 1.1083 0.2057 0.6993 0.123 Uiso 1 1 calc R . .
C9 C 1.1824 0.3720 0.7785 0.094(4) Uani 1 1 d . . .
H9 H 1.2079 0.3273 0.8018 0.113 Uiso 1 1 calc R . .
C10 C 1.1395 0.4472 0.7998 0.152(7) Uani 1 1 d . . .
H10 H 1.1283 0.4640 0.8387 0.183 Uiso 1 1 calc R . .
C11 C 1.1180 0.4900 0.7500 0.176(15) Uani 1 2 d S . .
H11 H 1.0901 0.5456 0.7500 0.211 Uiso 1 2 calc SR . .
C12 C 0.3877(6) 0.6305(6) 0.8167(4) 0.081(3) Uani 1 1 d . . .
H12 H 0.3283 0.5945 0.8072 0.097 Uiso 1 1 calc R . .
C13 C 0.3825(5) 0.7028(6) 0.7800(5) 0.098(4) Uani 1 1 d . . .
H13 H 0.4118 0.7555 0.7973 0.118 Uiso 1 1 calc R . .
C14 C 0.432(3) 0.7587(14) 0.9121(9) 0.51(3) Uani 1 1 d . . .
H14A H 0.5009 0.7636 0.8988 0.611 Uiso 1 1 calc R . .
H14B H 0.4290 0.7676 0.9539 0.611 Uiso 1 1 calc R . .
H14C H 0.3905 0.8017 0.8928 0.611 Uiso 1 1 calc R . .
C15 C 0.2555(9) 0.6382(9) 0.9215(6) 0.160(7) Uani 1 1 d . . .
H15A H 0.2525 0.6583 0.9614 0.191 Uiso 1 1 calc R . .
H15B H 0.2358 0.5782 0.9200 0.191 Uiso 1 1 calc R . .
H15C H 0.2099 0.6719 0.8976 0.191 Uiso 1 1 calc R . .
C16 C 0.4612(11) 0.5803(15) 0.9346(6) 0.287(16) Uani 1 1 d . . .
H16A H 0.5309 0.5894 0.9232 0.345 Uiso 1 1 calc R . .
H16B H 0.4424 0.5211 0.9269 0.345 Uiso 1 1 calc R . .
H16C H 0.4536 0.5923 0.9758 0.345 Uiso 1 1 calc R . .
C17 C 0.4317(10) 0.4485(7) 0.7500 0.096(5) Uani 1 2 d S . .
H17 H 0.3610 0.4430 0.7500 0.115 Uiso 1 2 calc SR . .
C18 C 0.4879(11) 0.4530(5) 0.7026(4) 0.109(4) Uani 1 1 d . . .
H18 H 0.4652 0.4547 0.6638 0.131 Uiso 1 1 calc R . .
C19 C 0.5842(9) 0.4545(5) 0.7211(5) 0.102(4) Uani 1 1 d . . .
H19 H 0.6418 0.4554 0.6971 0.123 Uiso 1 1 calc R . .
C20 C 0.695(2) 0.6251(16) 0.7500 0.054(15) Uani 0.50 2 d SP . .
C21 C 0.6867(14) 0.6312(15) 0.7197(10) 0.056(8) Uani 0.50 1 d P . .
C22 C 0.646(6) 0.670(4) 0.689(2) 0.106(14) Uani 0.50 1 d P . .
C23 C 0.6063(15) 0.7290(11) 0.7207(8) 0.043(7) Uani 0.50 1 d P . .
C24 C 0.596(2) 0.7385(16) 0.7500 0.044(12) Uani 0.50 2 d SP . .
C25 C 0.636(7) 0.699(5) 0.7012(19) 0.15(5) Uani 0.50 1 d P . .
C26 C 0.6993(17) 0.8488(15) 0.5557(15) 0.293(15) Uani 1 1 d . . .
C27 C 0.7725(15) 0.7628(16) 0.5638(11) 0.202(9) Uani 1 1 d . . .
C28 C 0.774(2) 0.707(2) 0.5216(11) 0.35(2) Uani 1 1 d . . .

loop_
_atom_site_aniso_label
_atom_site_aniso_U_11
_atom_site_aniso_U_22
_atom_site_aniso_U_33
_atom_site_aniso_U_23
_atom_site_aniso_U_13
_atom_site_aniso_U_12
Zr1 0.0263(3) 0.0193(3) 0.0603(5) 0.000 0.000 0.0012(2)
Zr2 0.0262(3) 0.0222(3) 0.0551(4) 0.000 0.000 -0.0024(2)
Si1 0.0956(15) 0.0532(11) 0.0376(9) -0.0059(8) 0.0008(10) 0.0145(10)
Si18 0.107(2) 0.138(3) 0.136(3) -0.067(2) 0.069(2) -0.026(2)
C1 0.051(3) 0.038(3) 0.044(3) -0.004(3) -0.002(3) 0.011(3)
C2 0.046(3) 0.037(3) 0.047(3) 0.001(3) -0.002(3) 0.007(3)
C3 0.40(2) 0.104(9) 0.041(5) -0.004(5) 0.041(9) -0.119(12)
C4 0.196(14) 0.34(2) 0.045(5) -0.015(9) -0.021(7) 0.188(15)
C5 0.086(6) 0.070(5) 0.053(4) -0.015(4) 0.006(4) -0.004(4)
C6 0.033(5) 0.017(4) 0.213(17) 0.000 0.000 -0.003(4)
C7 0.171(10) 0.017(3) 0.075(5) -0.009(3) -0.034(6) -0.005(5)
C8 0.088(6) 0.027(3) 0.193(14) -0.009(4) 0.062(7) 0.006(4)
C9 0.032(3) 0.094(6) 0.157(10) 0.025(6) -0.024(4) -0.014(4)
C10 0.054(5) 0.185(13) 0.218(17) -0.129(13) 0.012(8) -0.046(7)
C11 0.034(6) 0.023(5) 0.47(5) 0.000 0.000 -0.015(5)
C12 0.048(4) 0.088(6) 0.106(7) -0.026(5) 0.028(4) -0.001(4)
C13 0.039(4) 0.063(5) 0.193(12) -0.025(6) 0.016(5) 0.006(3)
C14 0.98(7) 0.26(2) 0.29(3) -0.22(2) 0.44(4) -0.38(4)
C15 0.122(9) 0.206(14) 0.151(11) 0.109(11) 0.079(9) 0.081(9)
C16 0.168(14) 0.61(4) 0.088(9) -0.066(16) -0.035(9) 0.25(2)
C17 0.069(8) 0.036(6) 0.183(17) 0.000 0.000 -0.029(5)
C18 0.217(15) 0.031(4) 0.079(6) -0.015(4) -0.043(8) -0.007(6)
C19 0.128(8) 0.033(4) 0.146(10) -0.010(4) 0.070(7) 0.013(5)
C20 0.023(11) 0.033(11) 0.11(5) 0.000 0.000 0.002(8)
C21 0.026(8) 0.104(16) 0.037(19) -0.016(11) 0.002(9) -0.028(9)
C22 0.084(19) 0.13(3) 0.10(4) -0.02(3) 0.01(3) -0.09(2)
C23 0.069(10) 0.054(10) 0.01(2) 0.008(10) 0.015(10) -0.035(8)
C24 0.039(12) 0.034(10) 0.06(4) 0.000 0.000 -0.024(8)
C25 0.14(5) 0.30(10) 0.009(14) -0.03(3) 0.022(16) -0.18(7)
C26 0.23(2) 0.21(2) 0.44(4) -0.02(2) -0.16(3) 0.016(19)
C27 0.169(15) 0.21(2) 0.23(2) 0.081(18) 0.009(16) 0.026(16)
C28 0.49(4) 0.37(5) 0.18(3) -0.09(2) -0.11(3) 0.31(4)

loop_
_atom_type_symbol
_atom_type_description
_atom_type_scat_dispersion_real
_atom_type_scat_dispersion_imag
_atom_type_scat_source
C C 0.0181 0.0091
;
International Tables for Crystallography
(Vol. C, Tables 4.2.6.8 and 6.1.1.4)
;
H H 0.0000 0.0000
;
International Tables for Crystallography
(Vol. C, Table 6.1.1.4)
;
Si Si 0.2541 0.3302
;
International Tables for Crystallography
(Vol. C, Tables 4.2.6.8 and 6.1.1.4)
;
Zr Zr -0.1862 2.2449
;
International Tables for Crystallography
(Vol. C, Tables 4.2.6.8 and 6.1.1.4)
;

loop_
_geom_angle_atom_site_label_1
_geom_angle_atom_site_label_2
_geom_angle_atom_site_label_3
_geom_angle
_geom_angle_site_symmetry_1
_geom_angle_site_symmetry_3
_geom_angle_publ_flag
C1 Zr1 C1 84.8(3) 6_557 . ?
C1 Zr1 C2 62.9(2) 6_557 . ?
C1 Zr1 C2 33.42(19) . . ?
C1 Zr1 C2 33.42(19) 6_557 6_557 ?
C1 Zr1 C2 62.9(2) . 6_557 ?
C2 Zr1 C2 32.6(3) . 6_557 ?
C1 Zr1 C9 114.77(16) 6_557 . ?
C1 Zr1 C9 140.77(16) . . ?
C2 Zr1 C9 124.88(14) . . ?
C2 Zr1 C9 115.07(14) 6_557 . ?
C1 Zr1 C9 140.77(16) 6_557 6_557 ?
C1 Zr1 C9 114.77(16) . 6_557 ?
C2 Zr1 C9 115.07(14) . 6_557 ?
C2 Zr1 C9 124.88(14) 6_557 6_557 ?
C9 Zr1 C9 30.568(7) . 6_557 ?
C1 Zr1 C11 96.02(16) 6_557 . ?
C1 Zr1 C11 96.02(16) . . ?
C2 Zr1 C11 74.43(14) . . ?
C2 Zr1 C11 74.43(14) 6_557 . ?
C9 Zr1 C11 50.519(12) . . ?
C9 Zr1 C11 50.518(12) 6_557 . ?
C1 Zr1 C8 109.6(3) 6_557 6_557 ?
C1 Zr1 C8 132.4(2) . 6_557 ?
C2 Zr1 C8 160.0(3) . 6_557 ?
C2 Zr1 C8 143.0(3) 6_557 6_557 ?
C9 Zr1 C8 75.1(2) . 6_557 ?
C9 Zr1 C8 82.8(2) 6_557 6_557 ?
C11 Zr1 C8 125.6(2) . 6_557 ?
C1 Zr1 C8 132.4(2) 6_557 . ?
C1 Zr1 C8 109.6(3) . . ?
C2 Zr1 C8 143.0(3) . . ?
C2 Zr1 C8 160.0(3) 6_557 . ?
C9 Zr1 C8 82.8(2) . . ?
C9 Zr1 C8 75.1(2) 6_557 . ?
C11 Zr1 C8 125.6(2) . . ?
C8 Zr1 C8 29.0(5) 6_557 . ?
C1 Zr1 C10 88.10(16) 6_557 . ?
C1 Zr1 C10 125.42(16) . . ?
C2 Zr1 C10 97.45(14) . . ?
C2 Zr1 C10 82.79(14) 6_557 . ?
C9 Zr1 C10 32.284(7) . . ?
C9 Zr1 C10 52.703(12) 6_557 . ?
C11 Zr1 C10 31.270(7) . . ?
C8 Zr1 C10 100.87(19) 6_557 . ?
C8 Zr1 C10 114.6(2) . . ?
C1 Zr1 C10 125.42(16) 6_557 6_557 ?
C1 Zr1 C10 88.09(16) . 6_557 ?
C2 Zr1 C10 82.78(14) . 6_557 ?
C2 Zr1 C10 97.45(14) 6_557 6_557 ?
C9 Zr1 C10 52.705(12) . 6_557 ?
C9 Zr1 C10 32.283(7) 6_557 6_557 ?
C11 Zr1 C10 31.270(7) . 6_557 ?
C8 Zr1 C10 114.6(2) 6_557 6_557 ?
C8 Zr1 C10 100.87(19) . 6_557 ?
C10 Zr1 C10 54.033(12) . 6_557 ?
C1 Zr1 C7 117.5(3) 6_557 . ?
C1 Zr1 C7 82.7(3) . . ?
C2 Zr1 C7 114.9(3) . . ?
C2 Zr1 C7 131.8(3) 6_557 . ?
C9 Zr1 C7 112.9(3) . . ?
C9 Zr1 C7 99.2(3) 6_557 . ?
C11 Zr1 C7 146.0(3) . . ?
C8 Zr1 C7 50.0(3) 6_557 . ?
C8 Zr1 C7 30.5(3) . . ?
C10 Zr1 C7 145.0(3) . . ?
C10 Zr1 C7 115.0(3) 6_557 . ?
C12 Zr2 C12 83.7(5) 6_557 . ?
C12 Zr2 C13 62.9(4) 6_557 . ?
C12 Zr2 C13 34.1(3) . . ?
C12 Zr2 C13 34.1(3) 6_557 6_557 ?
C12 Zr2 C13 62.9(4) . 6_557 ?
C13 Zr2 C13 32.3(5) . 6_557 ?
C12 Zr2 C20 130.6(4) 6_557 . ?
C12 Zr2 C20 130.6(4) . . ?
C13 Zr2 C20 123.3(6) . . ?
C13 Zr2 C20 123.3(6) 6_557 . ?
C12 Zr2 C19 107.9(4) 6_557 . ?
C12 Zr2 C19 131.5(3) . . ?
C13 Zr2 C19 159.4(3) . . ?
C13 Zr2 C19 142.0(4) 6_557 . ?
C20 Zr2 C19 77.1(6) . . ?
C12 Zr2 C19 131.5(3) 6_557 6_557 ?
C12 Zr2 C19 107.9(4) . 6_557 ?
C13 Zr2 C19 142.0(4) . 6_557 ?
C13 Zr2 C19 159.4(3) 6_557 6_557 ?
C20 Zr2 C19 77.1(6) . 6_557 ?
C19 Zr2 C19 30.8(5) . 6_557 ?
C12 Zr2 C18 80.5(4) 6_557 . ?
C12 Zr2 C18 114.7(4) . . ?
C13 Zr2 C18 129.9(4) . . ?
C13 Zr2 C18 113.5(4) 6_557 . ?
C20 Zr2 C18 106.3(6) . . ?
C19 Zr2 C18 31.3(3) . . ?
C19 Zr2 C18 51.5(3) 6_557 . ?
C12 Zr2 C18 114.7(4) 6_557 6_557 ?
C12 Zr2 C18 80.5(4) . 6_557 ?
C13 Zr2 C18 113.5(4) . 6_557 ?
C13 Zr2 C18 129.9(4) 6_557 6_557 ?
C20 Zr2 C18 106.3(6) . 6_557 ?
C19 Zr2 C18 51.5(3) . 6_557 ?
C19 Zr2 C18 31.3(3) 6_557 6_557 ?
C18 Zr2 C18 51.8(5) . 6_557 ?
C12 Zr2 C17 85.6(3) 6_557 . ?
C12 Zr2 C17 85.6(3) . . ?
C13 Zr2 C17 109.3(4) . . ?
C13 Zr2 C17 109.3(4) 6_557 . ?
C20 Zr2 C17 125.0(6) . . ?
C19 Zr2 C17 50.2(4) . . ?
C19 Zr2 C17 50.2(4) 6_557 . ?
C18 Zr2 C17 30.6(3) . . ?
C18 Zr2 C17 30.6(3) 6_557 . ?
C12 Zr2 C24 96.4(6) 6_557 . ?
C12 Zr2 C24 96.4(6) . . ?
C13 Zr2 C24 73.2(7) . . ?
C13 Zr2 C24 73.2(7) 6_557 . ?
C20 Zr2 C24 52.3(9) . . ?
C19 Zr2 C24 127.2(7) . . ?
C19 Zr2 C24 127.2(7) 6_557 . ?
C18 Zr2 C24 148.0(5) . . ?
C18 Zr2 C24 148.0(5) 6_557 . ?
C17 Zr2 C24 177.3(8) . . ?
C12 Zr2 C21 115.0(5) 6_557 . ?
C12 Zr2 C21 142.6(6) . . ?
C13 Zr2 C21 124.6(6) . . ?
C13 Zr2 C21 114.4(5) 6_557 . ?
C20 Zr2 C21 16.4(5) . . ?
C19 Zr2 C21 75.7(6) . . ?
C19 Zr2 C21 84.3(6) 6_557 . ?
C18 Zr2 C21 100.7(7) . . ?
C18 Zr2 C21 115.4(6) 6_557 . ?
C17 Zr2 C21 126.0(6) . . ?
C24 Zr2 C21 51.5(9) . . ?
C3 Si1 C5 107.2(5) . . ?
C3 Si1 C1 110.3(4) . . ?
C5 Si1 C1 112.1(3) . . ?
C3 Si1 C4 108.7(8) . . ?
C5 Si1 C4 108.6(5) . . ?
C1 Si1 C4 109.8(4) . . ?
C16 Si18 C12 113.2(5) . . ?
C16 Si18 C15 108.2(7) . . ?
C12 Si18 C15 111.1(6) . . ?
C16 Si18 C14 103.7(13) . . ?
C12 Si18 C14 110.5(7) . . ?
C15 Si18 C14 109.9(10) . . ?
C2 C1 Si1 120.2(5) . . ?
C2 C1 Zr1 79.2(4) . . ?
Si1 C1 Zr1 136.7(3) . . ?
C2 C1 H1 105.4 . . ?
Si1 C1 H1 105.4 . . ?
Zr1 C1 H1 105.4 . . ?
C2 C2 C1 129.0(4) 6_557 . ?
C2 C2 Zr1 73.69(13) 6_557 . ?
C1 C2 Zr1 67.4(3) . . ?
C2 C2 H2 112.2 6_557 . ?
C1 C2 H2 112.2 . . ?
Zr1 C2 H2 112.2 . . ?
Si1 C3 H3A 109.5 . . ?
Si1 C3 H3B 109.5 . . ?
H3A C3 H3B 109.5 . . ?
Si1 C3 H3C 109.5 . . ?
H3A C3 H3C 109.5 . . ?
H3B C3 H3C 109.5 . . ?
Si1 C4 H4A 109.5 . . ?
Si1 C4 H4B 109.5 . . ?
H4A C4 H4B 109.5 . . ?
Si1 C4 H4C 109.5 . . ?
H4A C4 H4C 109.5 . . ?
H4B C4 H4C 109.5 . . ?
Si1 C5 H5A 109.5 . . ?
Si1 C5 H5B 109.5 . . ?
H5A C5 H5B 109.5 . . ?
Si1 C5 H5C 109.5 . . ?
H5A C5 H5C 109.5 . . ?
H5B C5 H5C 109.5 . . ?
C7 C6 C7 104.9(10) 6_557 . ?
C7 C6 Zr1 74.0(5) 6_557 . ?
C7 C6 Zr1 74.0(5) . . ?
C7 C6 H6 127.5 6_557 . ?
C7 C6 H6 127.5 . . ?
Zr1 C6 H6 117.0 . . ?
C8 C7 C6 106.7(8) . . ?
C8 C7 Zr1 74.3(4) . . ?
C6 C7 Zr1 74.1(5) . . ?
C8 C7 H7 126.6 . . ?
C6 C7 H7 126.6 . . ?
Zr1 C7 H7 117.1 . . ?
C8 C8 C7 110.8(6) 6_557 . ?
C8 C8 Zr1 75.5(2) 6_557 . ?
C7 C8 Zr1 75.2(4) . . ?
C8 C8 H8 124.6 6_557 . ?
C7 C8 H8 124.6 . . ?
Zr1 C8 H8 116.5 . . ?
C9 C9 C10 110.647(1) 6_557 . ?
C9 C9 Zr1 74.718(4) 6_557 . ?
C10 C9 Zr1 75.374(13) . . ?
C9 C9 H9 124.7 6_557 . ?
C10 C9 H9 124.7 . . ?
Zr1 C9 H9 117.0 . . ?
C11 C10 C9 101.6 . . ?
C11 C10 Zr1 73.763(9) . . ?
C9 C10 Zr1 72.342(13) . . ?
C11 C10 H10 129.2 . . ?
C9 C10 H10 129.2 . . ?
Zr1 C10 H10 117.5 . . ?
C10 C11 C10 115.383(1) . 6_557 ?
C10 C11 Zr1 74.968(7) . . ?
C10 C11 Zr1 74.969(7) 6_557 . ?
C10 C11 H11 122.3 . . ?
C10 C11 H11 122.3 6_557 . ?
Zr1 C11 H11 119.0 . . ?
C13 C12 Si18 117.3(7) . . ?
C13 C12 Zr2 79.8(5) . . ?
Si18 C12 Zr2 136.3(5) . . ?
C13 C12 H12 106.3 . . ?
Si18 C12 H12 106.3 . . ?
Zr2 C12 H12 106.3 . . ?
C13 C13 C12 126.8(5) 6_557 . ?
C13 C13 Zr2 73.8(3) 6_557 . ?
C12 C13 Zr2 66.1(4) . . ?
C13 C13 H13 113.7 6_557 . ?
C12 C13 H13 113.7 . . ?
Zr2 C13 H13 113.7 . . ?
Si18 C14 H14A 109.5 . . ?
Si18 C14 H14B 109.5 . . ?
H14A C14 H14B 109.5 . . ?
Si18 C14 H14C 109.5 . . ?
H14A C14 H14C 109.5 . . ?
H14B C14 H14C 109.5 . . ?
Si18 C15 H15A 109.5 . . ?
Si18 C15 H15B 109.5 . . ?
H15A C15 H15B 109.5 . . ?
Si18 C15 H15C 109.5 . . ?
H15A C15 H15C 109.5 . . ?
H15B C15 H15C 109.5 . . ?
Si18 C16 H16A 109.5 . . ?
Si18 C16 H16B 109.5 . . ?
H16A C16 H16B 109.5 . . ?
Si18 C16 H16C 109.5 . . ?
H16A C16 H16C 109.5 . . ?
H16B C16 H16C 109.5 . . ?
C18 C17 C18 111.1(14) . 6_557 ?
C18 C17 Zr2 73.7(6) . . ?
C18 C17 Zr2 73.7(6) 6_557 . ?
C18 C17 H17 124.4 . . ?
C18 C17 H17 124.4 6_557 . ?
Zr2 C17 H17 119.7 . . ?
C17 C18 C19 105.9(10) . . ?
C17 C18 Zr2 75.7(6) . . ?
C19 C18 Zr2 74.6(5) . . ?
C17 C18 H18 127.0 . . ?
C19 C18 H18 127.0 . . ?
Zr2 C18 H18 115.2 . . ?
C19 C19 C18 108.5(7) 6_557 . ?
C19 C19 Zr2 74.6(3) 6_557 . ?
C18 C19 Zr2 74.2(5) . . ?
C19 C19 H19 125.8 6_557 . ?
C18 C19 H19 125.8 . . ?
Zr2 C19 H19 117.4 . . ?
C21 C20 C21 156(7) . 6_557 ?
C21 C20 C22 23(4) . . ?
C21 C20 C22 134(5) 6_557 . ?
C21 C20 C22 134(5) . 6_557 ?
C21 C20 C22 23(4) 6_557 6_557 ?
C22 C20 C22 111(5) . 6_557 ?
C21 C20 C25 117(4) . 6_557 ?
C21 C20 C25 40(4) 6_557 6_557 ?
C22 C20 C25 95(2) . 6_557 ?
C22 C20 C25 18(4) 6_557 6_557 ?
C21 C20 C25 40(4) . . ?
C21 C20 C25 117(4) 6_557 . ?
C22 C20 C25 18(4) . . ?
C22 C20 C25 95(2) 6_557 . ?
C25 C20 C25 78(4) 6_557 . ?
C21 C20 Zr2 82(3) . . ?
C21 C20 Zr2 82(3) 6_557 . ?
C22 C20 Zr2 72(2) . . ?
C22 C20 Zr2 72(2) 6_557 . ?
C25 C20 Zr2 72(2) 6_557 . ?
C25 C20 Zr2 72(2) . . ?
C20 C21 C22 143(6) . . ?
C20 C21 C21 12(4) . 6_557 ?
C22 C21 C21 131(4) . 6_557 ?
C20 C21 C25 120(4) . . ?
C22 C21 C25 24(4) . . ?
C21 C21 C25 109(2) 6_557 . ?
C20 C21 C23 101(4) . . ?
C22 C21 C23 42(4) . . ?
C21 C21 C23 89.3(9) 6_557 . ?
C25 C21 C23 19.6(18) . . ?
C20 C21 Zr2 81(4) . . ?
C22 C21 Zr2 80(3) . . ?
C21 C21 Zr2 73.9(5) 6_557 . ?
C25 C21 Zr2 78(3) . . ?
C23 C21 Zr2 69.0(9) . . ?
C25 C22 C21 106(10) . . ?
C25 C22 C23 12(9) . . ?
C21 C22 C23 104(5) . . ?
C25 C22 C20 92(10) . . ?
C21 C22 C20 15(2) . . ?
C23 C22 C20 90(3) . . ?
C25 C22 C24 22(9) . . ?
C21 C22 C24 91(4) . . ?
C23 C22 C24 13.9(18) . . ?
C20 C22 C24 76.0(19) . . ?
C25 C22 Zr2 86(10) . . ?
C21 C22 Zr2 75(3) . . ?
C23 C22 Zr2 74(3) . . ?
C20 C22 Zr2 68.8(17) . . ?
C24 C22 Zr2 66.7(17) . . ?
C24 C23 C25 143(7) . . ?
C24 C23 C23 17(4) . 6_557 ?
C25 C23 C23 126(6) . 6_557 ?
C24 C23 C22 140(6) . . ?
C25 C23 C22 9(6) . . ?
C23 C23 C22 124(3) 6_557 . ?
C24 C23 C25 35(6) . 6_557 ?
C25 C23 C25 108(10) . 6_557 ?
C23 C23 C25 19(3) 6_557 6_557 ?
C22 C23 C25 106(2) . 6_557 ?
C24 C23 C21 107(4) . . ?
C25 C23 C21 36(6) . . ?
C23 C23 C21 90.7(9) 6_557 . ?
C22 C23 C21 34(4) . . ?
C25 C23 C21 72(4) 6_557 . ?
C24 C23 Zr2 80(2) . . ?
C25 C23 Zr2 85(4) . . ?
C23 C23 Zr2 74.5(4) 6_557 . ?
C22 C23 Zr2 76(2) . . ?
C25 C23 Zr2 69.4(16) 6_557 . ?
C21 C23 Zr2 67.6(8) . . ?
C23 C24 C23 147(7) 6_557 . ?
C23 C24 C25 19(4) 6_557 6_557 ?
C23 C24 C25 128(7) . 6_557 ?
C23 C24 C25 128(7) 6_557 . ?
C23 C24 C25 19(4) . . ?
C25 C24 C25 109(10) 6_557 . ?
C23 C24 C22 121(4) 6_557 . ?
C23 C24 C22 26(4) . . ?
C25 C24 C22 102(3) 6_557 . ?
C25 C24 C22 9(5) . . ?
C23 C24 C22 26(4) 6_557 6_557 ?
C23 C24 C22 121(4) . 6_557 ?
C25 C24 C22 8(5) 6_557 6_557 ?
C25 C24 C22 102(3) . 6_557 ?
C22 C24 C22 96(5) . 6_557 ?
C23 C24 Zr2 84(2) 6_557 . ?
C23 C24 Zr2 84(2) . . ?
C25 C24 Zr2 77(3) 6_557 . ?
C25 C24 Zr2 77(3) . . ?
C22 C24 Zr2 69.6(14) . . ?
C22 C24 Zr2 69.6(14) 6_557 . ?
C23 C25 C22 159(10) . . ?
C23 C25 C24 18(2) . . ?
C22 C25 C24 150(10) . . ?
C23 C25 C21 124(6) . . ?
C22 C25 C21 51(10) . . ?
C24 C25 C21 107(4) . . ?
C23 C25 C23 35(3) . 6_557 ?
C22 C25 C23 136(10) . 6_557 ?
C24 C25 C23 17(2) . 6_557 ?
C21 C25 C23 90(3) . 6_557 ?
C23 C25 C20 105(5) . . ?
C22 C25 C20 70(10) . . ?
C24 C25 C20 87(4) . . ?
C21 C25 C20 20.1(14) . . ?
C23 C25 C20 70(2) 6_557 . ?
C23 C25 Zr2 78(4) . . ?
C22 C25 Zr2 81(10) . . ?
C24 C25 Zr2 71(2) . . ?
C21 C25 Zr2 72(2) . . ?
C23 C25 Zr2 66.9(16) 6_557 . ?
C20 C25 Zr2 67(2) . . ?
C28 C27 C26 118(2) . . ?
C28 C27 C28 56(2) . 3_566 ?
C26 C27 C28 73.0(17) . 3_566 ?
C27 C28 C28 84(3) . 3_566 ?
C27 C28 C27 124(2) . 3_566 ?
C28 C28 C27 40.0(12) 3_566 3_566 ?

loop_
_geom_bond_atom_site_label_1
_geom_bond_atom_site_label_2
_geom_bond_distance
_geom_bond_site_symmetry_2
_geom_bond_publ_flag
Zr1 C1 2.331(6) 6_557 ?
Zr1 C1 2.331(6) . ?
Zr1 C2 2.480(6) . ?
Zr1 C2 2.480(6) 6_557 ?
Zr1 C9 2.5069(6) . ?
Zr1 C9 2.5070(6) 6_557 ?
Zr1 C11 2.5307(6) . ?
Zr1 C8 2.540(7) 6_557 ?
Zr1 C8 2.540(7) . ?
Zr1 C10 2.5456(5) . ?
Zr1 C10 2.5457(5) 6_557 ?
Zr1 C7 2.550(6) . ?
Zr2 C12 2.320(7) 6_557 ?
Zr2 C12 2.320(7) . ?
Zr2 C13 2.498(7) . ?
Zr2 C13 2.498(7) 6_557 ?
Zr2 C20 2.52(3) . ?
Zr2 C19 2.522(7) . ?
Zr2 C19 2.522(7) 6_557 ?
Zr2 C18 2.518(8) . ?
Zr2 C18 2.518(8) 6_557 ?
Zr2 C17 2.541(10) . ?
Zr2 C24 2.52(2) . ?
Zr2 C21 2.53(2) . ?
Si1 C3 1.844(11) . ?
Si1 C5 1.852(7) . ?
Si1 C1 1.862(6) . ?
Si1 C4 1.865(11) . ?
Si18 C16 1.778(15) . ?
Si18 C12 1.827(10) . ?
Si18 C15 1.820(11) . ?
Si18 C14 1.883(16) . ?
C1 C2 1.391(8) . ?
C1 H1 1.0000 . ?
C2 C2 1.393(12) 6_557 ?
C2 H2 1.0000 . ?
C3 H3A 0.9800 . ?
C3 H3B 0.9800 . ?
C3 H3C 0.9800 . ?
C4 H4A 0.9800 . ?
C4 H4B 0.9800 . ?
C4 H4C 0.9800 . ?
C5 H5A 0.9800 . ?
C5 H5B 0.9800 . ?
C5 H5C 0.9800 . ?
C6 C7 1.403(12) 6_557 ?
C6 C7 1.403(12) . ?
C6 H6 0.9500 . ?
C7 C8 1.339(13) . ?
C7 H7 0.9500 . ?
C8 C8 1.27(2) 6_557 ?
C8 H8 0.9500 . ?
C9 C9 1.3217 6_557 ?
C9 C10 1.4052 . ?
C9 H9 0.9500 . ?
C10 C11 1.3682 . ?
C10 H10 0.9500 . ?
C11 C10 1.3682 6_557 ?
C11 H11 0.9500 . ?
C12 C13 1.423(13) . ?
C12 H12 1.0000 . ?
C13 C13 1.39(2) 6_557 ?
C13 H13 1.0000 . ?
C14 H14A 0.9800 . ?
C14 H14B 0.9800 . ?
C14 H14C 0.9800 . ?
C15 H15A 0.9800 . ?
C15 H15B 0.9800 . ?
C15 H15C 0.9800 . ?
C16 H16A 0.9800 . ?
C16 H16B 0.9800 . ?
C16 H16C 0.9800 . ?
C17 C18 1.334(14) . ?
C17 C18 1.334(14) 6_557 ?
C17 H17 0.9500 . ?
C18 C19 1.358(15) . ?
C18 H18 0.9500 . ?
C19 C19 1.34(2) 6_557 ?
C19 H19 0.9500 . ?
C20 C21 0.72(2) . ?
C20 C21 0.72(2) 6_557 ?
C20 C22 1.70(7) . ?
C20 C22 1.70(7) 6_557 ?
C20 C25 1.81(10) 6_557 ?
C20 C25 1.81(10) . ?
C21 C22 1.08(8) . ?
C21 C21 1.40(5) 6_557 ?
C21 C25 1.34(12) . ?
C21 C23 1.88(3) . ?
C22 C25 0.56(14) . ?
C22 C23 1.30(8) . ?
C22 C24 1.90(7) . ?
C23 C24 0.709(16) . ?
C23 C25 0.76(8) . ?
C23 C23 1.36(4) 6_557 ?
C23 C25 1.91(5) 6_557 ?
C24 C23 0.709(16) 6_557 ?
C24 C25 1.40(6) 6_557 ?
C24 C25 1.40(6) . ?
C24 C22 1.90(7) 6_557 ?
C25 C23 1.91(5) 6_557 ?
C26 C27 1.68(3) . ?
C27 C28 1.32(3) . ?
C27 C28 2.04(3) 3_566 ?
C28 C28 1.69(6) 3_566 ?
C28 C27 2.04(3) 3_566 ?

loop_
_geom_torsion_atom_site_label_1
_geom_torsion_atom_site_label_2
_geom_torsion_atom_site_label_3
_geom_torsion_atom_site_label_4
_geom_torsion
_geom_torsion_site_symmetry_1
_geom_torsion_site_symmetry_2
_geom_torsion_site_symmetry_3
_geom_torsion_site_symmetry_4
_geom_torsion_publ_flag
C3 Si1 C1 C2 36.9(8) . . . . ?
C5 Si1 C1 C2 156.3(5) . . . . ?
C4 Si1 C1 C2 -82.8(8) . . . . ?
C3 Si1 C1 Zr1 -70.6(8) . . . . ?
C5 Si1 C1 Zr1 48.8(6) . . . . ?
C4 Si1 C1 Zr1 169.7(7) . . . . ?
C1 Zr1 C1 C2 46.1(4) 6_557 . . . ?
C2 Zr1 C1 C2 19.6(3) 6_557 . . . ?
C9 Zr1 C1 C2 -77.6(4) . . . . ?
C9 Zr1 C1 C2 -98.5(4) 6_557 . . . ?
C11 Zr1 C1 C2 -49.5(4) . . . . ?
C8 Zr1 C1 C2 158.0(5) 6_557 . . . ?
C8 Zr1 C1 C2 179.4(4) . . . . ?
C10 Zr1 C1 C2 -37.9(4) . . . . ?
C10 Zr1 C1 C2 -79.8(4) 6_557 . . . ?
C7 Zr1 C1 C2 164.7(5) . . . . ?
C1 Zr1 C1 Si1 169.0(3) 6_557 . . . ?
C2 Zr1 C1 Si1 122.9(7) . . . . ?
C2 Zr1 C1 Si1 142.5(5) 6_557 . . . ?
C9 Zr1 C1 Si1 45.3(6) . . . . ?
C9 Zr1 C1 Si1 24.4(5) 6_557 . . . ?
C11 Zr1 C1 Si1 73.5(5) . . . . ?
C8 Zr1 C1 Si1 -79.1(6) 6_557 . . . ?
C8 Zr1 C1 Si1 -57.7(5) . . . . ?
C10 Zr1 C1 Si1 85.0(5) . . . . ?
C10 Zr1 C1 Si1 43.2(4) 6_557 . . . ?
C7 Zr1 C1 Si1 -72.4(5) . . . . ?
Si1 C1 C2 C2 178.52(19) . . . 6_557 ?
Zr1 C1 C2 C2 -43.2(3) . . . 6_557 ?
Si1 C1 C2 Zr1 -138.3(5) . . . . ?
C1 Zr1 C2 C2 20.0(2) 6_557 . . 6_557 ?
C1 Zr1 C2 C2 146.4(3) . . . 6_557 ?
C9 Zr1 C2 C2 -82.49(10) . . . 6_557 ?
C9 Zr1 C2 C2 -116.11(9) 6_557 . . 6_557 ?
C11 Zr1 C2 C2 -85.32(6) . . . 6_557 ?
C8 Zr1 C2 C2 92.3(8) 6_557 . . 6_557 ?
C8 Zr1 C2 C2 145.4(4) . . . 6_557 ?
C10 Zr1 C2 C2 -63.96(4) . . . 6_557 ?
C10 Zr1 C2 C2 -116.11(4) 6_557 . . 6_557 ?
C7 Zr1 C2 C2 129.6(3) . . . 6_557 ?
C1 Zr1 C2 C1 -126.3(5) 6_557 . . . ?
C2 Zr1 C2 C1 -146.4(3) 6_557 . . . ?
C9 Zr1 C2 C1 131.1(3) . . . . ?
C9 Zr1 C2 C1 97.5(4) 6_557 . . . ?
C11 Zr1 C2 C1 128.3(4) . . . . ?
C8 Zr1 C2 C1 -54.1(10) 6_557 . . . ?
C8 Zr1 C2 C1 -1.0(6) . . . . ?
C10 Zr1 C2 C1 149.7(4) . . . . ?
C10 Zr1 C2 C1 97.5(4) 6_557 . . . ?
C7 Zr1 C2 C1 -16.8(5) . . . . ?
C1 Zr1 C6 C7 -81.9(5) 6_557 . . 6_557 ?
C1 Zr1 C6 C7 -166.9(5) . . . 6_557 ?
C2 Zr1 C6 C7 -141.7(5) . . . 6_557 ?
C2 Zr1 C6 C7 -107.1(5) 6_557 . . 6_557 ?
C9 Zr1 C6 C7 36.5(5) . . . 6_557 ?
C9 Zr1 C6 C7 74.7(5) 6_557 . . 6_557 ?
C11 Zr1 C6 C7 55.6(5) . . . 6_557 ?
C8 Zr1 C6 C7 36.8(5) 6_557 . . 6_557 ?
C8 Zr1 C6 C7 74.4(6) . . . 6_557 ?
C10 Zr1 C6 C7 -0.8(7) . . . 6_557 ?
C10 Zr1 C6 C7 112.0(4) 6_557 . . 6_557 ?
C7 Zr1 C6 C7 111.2(10) . . . 6_557 ?
C1 Zr1 C6 C7 166.9(5) 6_557 . . . ?
C1 Zr1 C6 C7 81.9(5) . . . . ?
C2 Zr1 C6 C7 107.1(5) . . . . ?
C2 Zr1 C6 C7 141.7(5) 6_557 . . . ?
C9 Zr1 C6 C7 -74.7(5) . . . . ?
C9 Zr1 C6 C7 -36.5(5) 6_557 . . . ?
C11 Zr1 C6 C7 -55.6(5) . . . . ?
C8 Zr1 C6 C7 -74.4(6) 6_557 . . . ?
C8 Zr1 C6 C7 -36.8(5) . . . . ?
C10 Zr1 C6 C7 -112.0(4) . . . . ?
C10 Zr1 C6 C7 0.8(7) 6_557 . . . ?
C7 C6 C7 C8 -0.3(10) 6_557 . . . ?
Zr1 C6 C7 C8 67.8(5) . . . . ?
C7 C6 C7 Zr1 -68.0(6) 6_557 . . . ?
C1 Zr1 C7 C8 -127.8(6) 6_557 . . . ?
C1 Zr1 C7 C8 152.0(6) . . . . ?
C2 Zr1 C7 C8 161.2(6) . . . . ?
C2 Zr1 C7 C8 -164.9(5) 6_557 . . . ?
C9 Zr1 C7 C8 9.4(7) . . . . ?
C9 Zr1 C7 C8 37.9(6) 6_557 . . . ?
C11 Zr1 C7 C8 62.0(7) . . . . ?
C8 Zr1 C7 C8 -34.5(7) 6_557 . . . ?
C10 Zr1 C7 C8 5.1(9) . . . . ?
C10 Zr1 C7 C8 67.5(6) 6_557 . . . ?
C1 Zr1 C7 C6 -14.8(6) 6_557 . . . ?
C1 Zr1 C7 C6 -95.1(5) . . . . ?
C2 Zr1 C7 C6 -85.8(5) . . . . ?
C2 Zr1 C7 C6 -52.0(6) 6_557 . . . ?
C9 Zr1 C7 C6 122.4(5) . . . . ?
C9 Zr1 C7 C6 150.9(5) 6_557 . . . ?
C11 Zr1 C7 C6 175.0(3) . . . . ?
C8 Zr1 C7 C6 78.5(6) 6_557 . . . ?
C8 Zr1 C7 C6 113.0(8) . . . . ?
C10 Zr1 C7 C6 118.1(5) . . . . ?
C10 Zr1 C7 C6 -179.5(4) 6_557 . . . ?
C6 C7 C8 C8 0.2(6) . . . 6_557 ?
Zr1 C7 C8 C8 67.8(2) . . . 6_557 ?
C6 C7 C8 Zr1 -67.6(5) . . . . ?
C1 Zr1 C8 C8 -45.0(3) 6_557 . . 6_557 ?
C1 Zr1 C8 C8 -146.3(2) . . . 6_557 ?
C2 Zr1 C8 C8 -145.7(4) . . . 6_557 ?
C2 Zr1 C8 C8 -82.1(8) 6_557 . . 6_557 ?
C9 Zr1 C8 C8 72.10(6) . . . 6_557 ?
C9 Zr1 C8 C8 102.28(7) 6_557 . . 6_557 ?
C11 Zr1 C8 C8 100.7(2) . . . 6_557 ?
C10 Zr1 C8 C8 66.58(11) . . . 6_557 ?
C10 Zr1 C8 C8 121.84(10) 6_557 . . 6_557 ?
C7 Zr1 C8 C8 -116.6(6) . . . 6_557 ?
C1 Zr1 C8 C7 71.6(8) 6_557 . . . ?
C1 Zr1 C8 C7 -29.7(7) . . . . ?
C2 Zr1 C8 C7 -29.1(8) . . . . ?
C2 Zr1 C8 C7 34.5(12) 6_557 . . . ?
C9 Zr1 C8 C7 -171.3(6) . . . . ?
C9 Zr1 C8 C7 -141.1(7) 6_557 . . . ?
C11 Zr1 C8 C7 -142.7(5) . . . . ?
C8 Zr1 C8 C7 116.6(6) 6_557 . . . ?
C10 Zr1 C8 C7 -176.8(5) . . . . ?
C10 Zr1 C8 C7 -121.5(6) 6_557 . . . ?
C1 Zr1 C9 C9 -153.66(16) 6_557 . . 6_557 ?
C1 Zr1 C9 C9 -39.6(2) . . . 6_557 ?
C2 Zr1 C9 C9 -80.53(17) . . . 6_557 ?
C2 Zr1 C9 C9 -116.70(15) 6_557 . . 6_557 ?
C11 Zr1 C9 C9 -76.988(3) . . . 6_557 ?
C8 Zr1 C9 C9 101.3(3) 6_557 . . 6_557 ?
C8 Zr1 C9 C9 72.7(2) . . . 6_557 ?
C10 Zr1 C9 C9 -116.685(6) . . . 6_557 ?
C10 Zr1 C9 C9 -36.860(2) 6_557 . . 6_557 ?
C7 Zr1 C9 C9 67.9(2) . . . 6_557 ?
C1 Zr1 C9 C10 -36.98(16) 6_557 . . . ?
C1 Zr1 C9 C10 77.1(2) . . . . ?
C2 Zr1 C9 C10 36.15(17) . . . . ?
C2 Zr1 C9 C10 -0.01(15) 6_557 . . . ?
C9 Zr1 C9 C10 116.685(6) 6_557 . . . ?
C11 Zr1 C9 C10 39.696(3) . . . . ?
C8 Zr1 C9 C10 -142.0(3) 6_557 . . . ?
C8 Zr1 C9 C10 -170.6(2) . . . . ?
C10 Zr1 C9 C10 79.825(7) 6_557 . . . ?
C7 Zr1 C9 C10 -175.4(2) . . . . ?
C9 C9 C10 C11 -1.5 6_557 . . . ?
Zr1 C9 C10 C11 -68.587(7) . . . . ?
C9 C9 C10 Zr1 67.081(7) 6_557 . . . ?
C1 Zr1 C10 C11 -104.89(14) 6_557 . . . ?
C1 Zr1 C10 C11 -22.59(18) . . . . ?
C2 Zr1 C10 C11 -42.54(14) . . . . ?
C2 Zr1 C10 C11 -71.77(14) 6_557 . . . ?
C9 Zr1 C10 C11 108.241(4) . . . . ?
C9 Zr1 C10 C11 73.407(4) 6_557 . . . ?
C8 Zr1 C10 C11 145.5(3) 6_557 . . . ?
C8 Zr1 C10 C11 118.5(2) . . . . ?
C10 Zr1 C10 C11 32.900(4) 6_557 . . . ?
C7 Zr1 C10 C11 115.7(4) . . . . ?
C1 Zr1 C10 C9 146.87(14) 6_557 . . . ?
C1 Zr1 C10 C9 -130.83(18) . . . . ?
C2 Zr1 C10 C9 -150.78(14) . . . . ?
C2 Zr1 C10 C9 179.99(14) 6_557 . . . ?
C9 Zr1 C10 C9 -34.834(4) 6_557 . . . ?
C11 Zr1 C10 C9 -108.241(4) . . . . ?
C8 Zr1 C10 C9 37.3(3) 6_557 . . . ?
C8 Zr1 C10 C9 10.3(2) . . . . ?
C10 Zr1 C10 C9 -75.341(6) 6_557 . . . ?
C7 Zr1 C10 C9 7.5(4) . . . . ?
C9 C10 C11 C10 2.6 . . . 6_557 ?
Zr1 C10 C11 C10 -64.872(12) . . . 6_557 ?
C9 C10 C11 Zr1 67.513(12) . . . . ?
C1 Zr1 C11 C10 76.23(14) 6_557 . . . ?
C1 Zr1 C11 C10 161.65(14) . . . . ?
C2 Zr1 C11 C10 135.89(14) . . . . ?
C2 Zr1 C11 C10 101.99(14) 6_557 . . . ?
C9 Zr1 C11 C10 -41.089(1) . . . . ?
C9 Zr1 C11 C10 -81.030(6) 6_557 . . . ?
C8 Zr1 C11 C10 -43.1(3) 6_557 . . . ?
C8 Zr1 C11 C10 -79.0(3) . . . . ?
C10 Zr1 C11 C10 -122.120(6) 6_557 . . . ?
C7 Zr1 C11 C10 -112.4(4) . . . . ?
C1 Zr1 C11 C10 -161.65(14) 6_557 . . 6_557 ?
C1 Zr1 C11 C10 -76.23(14) . . . 6_557 ?
C2 Zr1 C11 C10 -101.99(14) . . . 6_557 ?
C2 Zr1 C11 C10 -135.89(14) 6_557 . . 6_557 ?
C9 Zr1 C11 C10 81.031(6) . . . 6_557 ?
C9 Zr1 C11 C10 41.1 6_557 . . 6_557 ?
C8 Zr1 C11 C10 79.0(3) 6_557 . . 6_557 ?
C8 Zr1 C11 C10 43.1(3) . . . 6_557 ?
C10 Zr1 C11 C10 122.120(7) . . . 6_557 ?
C7 Zr1 C11 C10 9.7(4) . . . 6_557 ?
C16 Si18 C12 C13 -142.9(10) . . . . ?
C15 Si18 C12 C13 95.2(8) . . . . ?
C14 Si18 C12 C13 -27.1(14) . . . . ?
C16 Si18 C12 Zr2 -38.4(12) . . . . ?
C15 Si18 C12 Zr2 -160.3(7) . . . . ?
C14 Si18 C12 Zr2 77.5(14) . . . . ?
C12 Zr2 C12 C13 -49.0(6) 6_557 . . . ?
C13 Zr2 C12 C13 -20.6(5) 6_557 . . . ?
C20 Zr2 C12 C13 91.3(9) . . . . ?
C19 Zr2 C12 C13 -157.4(6) . . . . ?
C19 Zr2 C12 C13 179.4(5) 6_557 . . . ?
C18 Zr2 C12 C13 -125.5(6) . . . . ?
C18 Zr2 C12 C13 -165.4(6) 6_557 . . . ?
C17 Zr2 C12 C13 -135.0(6) . . . . ?
C24 Zr2 C12 C13 46.8(7) . . . . ?
C21 Zr2 C12 C13 74.8(10) . . . . ?
C12 Zr2 C12 Si18 -168.0(5) 6_557 . . . ?
C13 Zr2 C12 Si18 -119.0(10) . . . . ?
C13 Zr2 C12 Si18 -139.6(8) 6_557 . . . ?
C20 Zr2 C12 Si18 -27.7(11) . . . . ?
C19 Zr2 C12 Si18 83.6(8) . . . . ?
C19 Zr2 C12 Si18 60.4(8) 6_557 . . . ?
C18 Zr2 C12 Si18 115.5(7) . . . . ?
C18 Zr2 C12 Si18 75.6(8) 6_557 . . . ?
C17 Zr2 C12 Si18 106.0(7) . . . . ?
C24 Zr2 C12 Si18 -72.2(9) . . . . ?
C21 Zr2 C12 Si18 -44.2(13) . . . . ?
Si18 C12 C13 C13 -178.2(2) . . . 6_557 ?
Zr2 C12 C13 C13 44.6(4) . . . 6_557 ?
Si18 C12 C13 Zr2 137.2(6) . . . . ?
C12 Zr2 C13 C13 -21.6(3) 6_557 . . 6_557 ?
C12 Zr2 C13 C13 -144.2(5) . . . 6_557 ?
C20 Zr2 C13 C13 101.0(3) . . . 6_557 ?
C19 Zr2 C13 C13 -89.1(10) . . . 6_557 ?
C19 Zr2 C13 C13 -145.2(5) 6_557 . . 6_557 ?
C18 Zr2 C13 C13 -69.5(4) . . . 6_557 ?
C18 Zr2 C13 C13 -128.5(4) 6_557 . . 6_557 ?
C17 Zr2 C13 C13 -95.84(14) . . . 6_557 ?
C24 Zr2 C13 C13 85.0(2) . . . 6_557 ?
C21 Zr2 C13 C13 81.3(6) . . . 6_557 ?
C12 Zr2 C13 C12 122.5(7) 6_557 . . . ?
C13 Zr2 C13 C12 144.2(5) 6_557 . . . ?
C20 Zr2 C13 C12 -114.8(5) . . . . ?
C19 Zr2 C13 C12 55.1(13) . . . . ?
C19 Zr2 C13 C12 -1.0(8) 6_557 . . . ?
C18 Zr2 C13 C12 74.7(7) . . . . ?
C18 Zr2 C13 C12 15.7(7) 6_557 . . . ?
C17 Zr2 C13 C12 48.3(6) . . . . ?
C24 Zr2 C13 C12 -130.8(6) . . . . ?
C21 Zr2 C13 C12 -134.5(7) . . . . ?
C12 Zr2 C17 C18 78.8(8) 6_557 . . . ?
C12 Zr2 C17 C18 162.8(8) . . . . ?
C13 Zr2 C17 C18 137.9(8) . . . . ?
C13 Zr2 C17 C18 103.6(8) 6_557 . . . ?
C20 Zr2 C17 C18 -59.2(8) . . . . ?
C19 Zr2 C17 C18 -39.0(7) . . . . ?
C19 Zr2 C17 C18 -79.5(9) 6_557 . . . ?
C18 Zr2 C17 C18 -118.4(15) 6_557 . . . ?
C24 Zr2 C17 C18 -59.2(8) . . . . ?
C21 Zr2 C17 C18 -39.1(10) . . . . ?
C12 Zr2 C17 C18 -162.8(8) 6_557 . . 6_557 ?
C12 Zr2 C17 C18 -78.8(8) . . . 6_557 ?
C13 Zr2 C17 C18 -103.6(8) . . . 6_557 ?
C13 Zr2 C17 C18 -137.9(8) 6_557 . . 6_557 ?
C20 Zr2 C17 C18 59.2(8) . . . 6_557 ?
C19 Zr2 C17 C18 79.5(9) . . . 6_557 ?
C19 Zr2 C17 C18 39.0(7) 6_557 . . 6_557 ?
C18 Zr2 C17 C18 118.4(15) . . . 6_557 ?
C24 Zr2 C17 C18 59.2(8) . . . 6_557 ?
C21 Zr2 C17 C18 79.3(9) . . . 6_557 ?
C18 C17 C18 C19 4.2(15) 6_557 . . . ?
Zr2 C17 C18 C19 69.0(6) . . . . ?
C18 C17 C18 Zr2 -64.8(9) 6_557 . . . ?
C12 Zr2 C18 C17 -97.4(8) 6_557 . . . ?
C12 Zr2 C18 C17 -18.9(9) . . . . ?
C13 Zr2 C18 C17 -55.5(9) . . . . ?
C13 Zr2 C18 C17 -88.6(8) 6_557 . . . ?
C20 Zr2 C18 C17 132.8(8) . . . . ?
C19 Zr2 C18 C17 111.3(10) . . . . ?
C19 Zr2 C18 C17 74.9(8) 6_557 . . . ?
C18 Zr2 C18 C17 34.7(9) 6_557 . . . ?
C24 Zr2 C18 C17 175.6(13) . . . . ?
C21 Zr2 C18 C17 148.7(9) . . . . ?
C12 Zr2 C18 C19 151.2(7) 6_557 . . . ?
C12 Zr2 C18 C19 -130.3(7) . . . . ?
C13 Zr2 C18 C19 -166.8(6) . . . . ?
C13 Zr2 C18 C19 160.1(6) 6_557 . . . ?
C20 Zr2 C18 C19 21.5(8) . . . . ?
C19 Zr2 C18 C19 -36.5(7) 6_557 . . . ?
C18 Zr2 C18 C19 -76.7(7) 6_557 . . . ?
C17 Zr2 C18 C19 -111.3(10) . . . . ?
C24 Zr2 C18 C19 64.3(14) . . . . ?
C21 Zr2 C18 C19 37.3(8) . . . . ?
C17 C18 C19 C19 -2.5(9) . . . 6_557 ?
Zr2 C18 C19 C19 67.3(2) . . . 6_557 ?
C17 C18 C19 Zr2 -69.8(7) . . . . ?
C12 Zr2 C19 C19 -144.7(3) 6_557 . . 6_557 ?
C12 Zr2 C19 C19 -47.2(4) . . . 6_557 ?
C13 Zr2 C19 C19 -85.0(10) . . . 6_557 ?
C13 Zr2 C19 C19 -145.3(5) 6_557 . . 6_557 ?
C20 Zr2 C19 C19 86.36(18) . . . 6_557 ?
C18 Zr2 C19 C19 -114.8(7) . . . 6_557 ?
C18 Zr2 C19 C19 -37.0(4) 6_557 . . 6_557 ?
C17 Zr2 C19 C19 -76.7(3) . . . 6_557 ?
C24 Zr2 C19 C19 102.1(4) . . . 6_557 ?
C21 Zr2 C19 C19 103.1(5) . . . 6_557 ?
C12 Zr2 C19 C18 -29.9(7) 6_557 . . . ?
C12 Zr2 C19 C18 67.6(9) . . . . ?
C13 Zr2 C19 C18 29.8(14) . . . . ?
C13 Zr2 C19 C18 -30.5(9) 6_557 . . . ?
C20 Zr2 C19 C18 -158.8(7) . . . . ?
C19 Zr2 C19 C18 114.8(7) 6_557 . . . ?
C18 Zr2 C19 C18 77.8(10) 6_557 . . . ?
C17 Zr2 C19 C18 38.1(6) . . . . ?
C24 Zr2 C19 C18 -143.1(7) . . . . ?
C21 Zr2 C19 C18 -142.1(9) . . . . ?
C12 Zr2 C20 C21 -19(4) 6_557 . . . ?
C12 Zr2 C20 C21 -142(3) . . . . ?
C13 Zr2 C20 C21 -100(3) . . . . ?
C13 Zr2 C20 C21 -61(3) 6_557 . . . ?
C19 Zr2 C20 C21 83(3) . . . . ?
C19 Zr2 C20 C21 115(3) 6_557 . . . ?
C18 Zr2 C20 C21 72(3) . . . . ?
C18 Zr2 C20 C21 126(3) 6_557 . . . ?
C17 Zr2 C20 C21 99(3) . . . . ?
C24 Zr2 C20 C21 -81(3) . . . . ?
C12 Zr2 C20 C21 142(3) 6_557 . . 6_557 ?
C12 Zr2 C20 C21 19(4) . . . 6_557 ?
C13 Zr2 C20 C21 61(3) . . . 6_557 ?
C13 Zr2 C20 C21 100(3) 6_557 . . 6_557 ?
C19 Zr2 C20 C21 -115(3) . . . 6_557 ?
C19 Zr2 C20 C21 -83(3) 6_557 . . 6_557 ?
C18 Zr2 C20 C21 -126(3) . . . 6_557 ?
C18 Zr2 C20 C21 -72(3) 6_557 . . 6_557 ?
C17 Zr2 C20 C21 -99(3) . . . 6_557 ?
C24 Zr2 C20 C21 81(3) . . . 6_557 ?
C21 Zr2 C20 C21 162(7) . . . 6_557 ?
C12 Zr2 C20 C22 1(3) 6_557 . . . ?
C12 Zr2 C20 C22 -122(2) . . . . ?
C13 Zr2 C20 C22 -80(2) . . . . ?
C13 Zr2 C20 C22 -41(2) 6_557 . . . ?
C19 Zr2 C20 C22 104(2) . . . . ?
C19 Zr2 C20 C22 136(2) 6_557 . . . ?
C18 Zr2 C20 C22 93(2) . . . . ?
C18 Zr2 C20 C22 147(2) 6_557 . . . ?
C17 Zr2 C20 C22 120(2) . . . . ?
C24 Zr2 C20 C22 -60(2) . . . . ?
C21 Zr2 C20 C22 21(4) . . . . ?
C12 Zr2 C20 C22 122(2) 6_557 . . 6_557 ?
C12 Zr2 C20 C22 -1(3) . . . 6_557 ?
C13 Zr2 C20 C22 41(2) . . . 6_557 ?
C13 Zr2 C20 C22 80(2) 6_557 . . 6_557 ?
C19 Zr2 C20 C22 -136(2) . . . 6_557 ?
C19 Zr2 C20 C22 -104(2) 6_557 . . 6_557 ?
C18 Zr2 C20 C22 -147(2) . . . 6_557 ?
C18 Zr2 C20 C22 -93(2) 6_557 . . 6_557 ?
C17 Zr2 C20 C22 -120(2) . . . 6_557 ?
C24 Zr2 C20 C22 60(2) . . . 6_557 ?
C21 Zr2 C20 C22 141(5) . . . 6_557 ?
C12 Zr2 C20 C25 102.9(19) 6_557 . . 6_557 ?
C12 Zr2 C20 C25 -20(2) . . . 6_557 ?
C13 Zr2 C20 C25 22(2) . . . 6_557 ?
C13 Zr2 C20 C25 60.8(19) 6_557 . . 6_557 ?
C19 Zr2 C20 C25 -155(2) . . . 6_557 ?
C19 Zr2 C20 C25 -122.8(19) 6_557 . . 6_557 ?
C18 Zr2 C20 C25 -165.8(19) . . . 6_557 ?
C18 Zr2 C20 C25 -112(2) 6_557 . . 6_557 ?
C17 Zr2 C20 C25 -138.7(19) . . . 6_557 ?
C24 Zr2 C20 C25 41.3(19) . . . 6_557 ?
C21 Zr2 C20 C25 122(4) . . . 6_557 ?
C12 Zr2 C20 C25 20(2) 6_557 . . . ?
C12 Zr2 C20 C25 -102.9(19) . . . . ?
C13 Zr2 C20 C25 -60.8(19) . . . . ?
C13 Zr2 C20 C25 -22(2) 6_557 . . . ?
C19 Zr2 C20 C25 122.8(19) . . . . ?
C19 Zr2 C20 C25 155(2) 6_557 . . . ?
C18 Zr2 C20 C25 112(2) . . . . ?
C18 Zr2 C20 C25 165.8(19) 6_557 . . . ?
C17 Zr2 C20 C25 138.7(19) . . . . ?
C24 Zr2 C20 C25 -41.3(19) . . . . ?
C21 Zr2 C20 C25 39(4) . . . . ?
C21 C20 C21 C22 10(21) 6_557 . . . ?
C22 C20 C21 C22 5(10) 6_557 . . . ?
C25 C20 C21 C22 -4(10) 6_557 . . . ?
C25 C20 C21 C22 -9(7) . . . . ?
Zr2 C20 C21 C22 61(7) . . . . ?
C22 C20 C21 C21 -10(21) . . . 6_557 ?
C22 C20 C21 C21 -6(11) 6_557 . . 6_557 ?
C25 C20 C21 C21 -14(13) 6_557 . . 6_557 ?
C25 C20 C21 C21 -20(18) . . . 6_557 ?
Zr2 C20 C21 C21 51(15) . . . 6_557 ?
C21 C20 C21 C25 20(18) 6_557 . . . ?
C22 C20 C21 C25 9(7) . . . . ?
C22 C20 C21 C25 14(8) 6_557 . . . ?
C25 C20 C21 C25 6(5) 6_557 . . . ?
Zr2 C20 C21 C25 70(4) . . . . ?
C21 C20 C21 C23 16(16) 6_557 . . . ?
C22 C20 C21 C23 5(6) . . . . ?
C22 C20 C21 C23 10(5) 6_557 . . . ?
C25 C20 C21 C23 2(4) 6_557 . . . ?
C25 C20 C21 C23 -4(3) . . . . ?
Zr2 C20 C21 C23 66.5(13) . . . . ?
C21 C20 C21 Zr2 -51(15) 6_557 . . . ?
C22 C20 C21 Zr2 -61(7) . . . . ?
C22 C20 C21 Zr2 -56(4) 6_557 . . . ?
C25 C20 C21 Zr2 -65(3) 6_557 . . . ?
C25 C20 C21 Zr2 -70(4) . . . . ?
C12 Zr2 C21 C20 164(3) 6_557 . . . ?
C12 Zr2 C21 C20 50(4) . . . . ?
C13 Zr2 C21 C20 91(3) . . . . ?
C13 Zr2 C21 C20 126(3) 6_557 . . . ?
C19 Zr2 C21 C20 -93(3) . . . . ?
C19 Zr2 C21 C20 -63(3) 6_557 . . . ?
C18 Zr2 C21 C20 -112(3) . . . . ?
C18 Zr2 C21 C20 -59(3) 6_557 . . . ?
C17 Zr2 C21 C20 -93(3) . . . . ?
C24 Zr2 C21 C20 86(3) . . . . ?
C12 Zr2 C21 C22 17(3) 6_557 . . . ?
C12 Zr2 C21 C22 -98(3) . . . . ?
C13 Zr2 C21 C22 -57(3) . . . . ?
C13 Zr2 C21 C22 -21(3) 6_557 . . . ?
C20 Zr2 C21 C22 -147(5) . . . . ?
C19 Zr2 C21 C22 120(3) . . . . ?
C19 Zr2 C21 C22 150(3) 6_557 . . . ?
C18 Zr2 C21 C22 101(3) . . . . ?
C18 Zr2 C21 C22 154(3) 6_557 . . . ?
C17 Zr2 C21 C22 120(3) . . . . ?
C24 Zr2 C21 C22 -61(3) . . . . ?
C12 Zr2 C21 C21 154.4(5) 6_557 . . 6_557 ?
C12 Zr2 C21 C21 40.1(7) . . . 6_557 ?
C13 Zr2 C21 C21 81.2(5) . . . 6_557 ?
C13 Zr2 C21 C21 116.7(4) 6_557 . . 6_557 ?
C20 Zr2 C21 C21 -10(3) . . . 6_557 ?
C19 Zr2 C21 C21 -102.2(3) . . . 6_557 ?
C19 Zr2 C21 C21 -72.1(3) 6_557 . . 6_557 ?
C18 Zr2 C21 C21 -121.2(3) . . . 6_557 ?
C18 Zr2 C21 C21 -68.5(3) 6_557 . . 6_557 ?
C17 Zr2 C21 C21 -102.1(4) . . . 6_557 ?
C24 Zr2 C21 C21 76.7(5) . . . 6_557 ?
C12 Zr2 C21 C25 40(2) 6_557 . . . ?
C12 Zr2 C21 C25 -74(2) . . . . ?
C13 Zr2 C21 C25 -33(2) . . . . ?
C13 Zr2 C21 C25 3(2) 6_557 . . . ?
C20 Zr2 C21 C25 -124(4) . . . . ?
C19 Zr2 C21 C25 143.8(19) . . . . ?
C19 Zr2 C21 C25 173.9(19) 6_557 . . . ?
C18 Zr2 C21 C25 124.9(19) . . . . ?
C18 Zr2 C21 C25 177.6(18) 6_557 . . . ?
C17 Zr2 C21 C25 144.0(18) . . . . ?
C24 Zr2 C21 C25 -37.2(19) . . . . ?
C12 Zr2 C21 C23 58.8(9) 6_557 . . . ?
C12 Zr2 C21 C23 -55.5(12) . . . . ?
C13 Zr2 C21 C23 -14.4(10) . . . . ?
C13 Zr2 C21 C23 21.1(9) 6_557 . . . ?
C20 Zr2 C21 C23 -105(3) . . . . ?
C19 Zr2 C21 C23 162.1(9) . . . . ?
C19 Zr2 C21 C23 -167.7(8) 6_557 . . . ?
C18 Zr2 C21 C23 143.2(8) . . . . ?
C18 Zr2 C21 C23 -164.1(7) 6_557 . . . ?
C17 Zr2 C21 C23 162.3(7) . . . . ?
C24 Zr2 C21 C23 -18.9(8) . . . . ?
C20 C21 C22 C25 20(17) . . . . ?
C21 C21 C22 C25 23(14) 6_557 . . . ?
C23 C21 C22 C25 12(10) . . . . ?
Zr2 C21 C22 C25 82(13) . . . . ?
C20 C21 C22 C23 8(9) . . . . ?
C21 C21 C22 C23 11(5) 6_557 . . . ?
C25 C21 C22 C23 -12(10) . . . . ?
Zr2 C21 C22 C23 69(3) . . . . ?
C21 C21 C22 C20 3(6) 6_557 . . . ?
C25 C21 C22 C20 -20(17) . . . . ?
C23 C21 C22 C20 -8(9) . . . . ?
Zr2 C21 C22 C20 61(7) . . . . ?
C20 C21 C22 C24 4(8) . . . . ?
C21 C21 C22 C24 7(3) 6_557 . . . ?
C25 C21 C22 C24 -16(12) . . . . ?
C23 C21 C22 C24 -3.7(19) . . . . ?
Zr2 C21 C22 C24 65.7(16) . . . . ?
C20 C21 C22 Zr2 -61(7) . . . . ?
C21 C21 C22 Zr2 -59(2) 6_557 . . . ?
C25 C21 C22 Zr2 -82(13) . . . . ?
C23 C21 C22 Zr2 -69(3) . . . . ?
C21 C20 C22 C25 -160(17) . . . . ?
C21 C20 C22 C25 25(14) 6_557 . . . ?
C22 C20 C22 C25 23(14) 6_557 . . . ?
C25 C20 C22 C25 16(11) 6_557 . . . ?
Zr2 C20 C22 C25 85(13) . . . . ?
C21 C20 C22 C21 -174(12) 6_557 . . . ?
C22 C20 C22 C21 -176(8) 6_557 . . . ?
C25 C20 C22 C21 177(9) 6_557 . . . ?
C25 C20 C22 C21 160(17) . . . . ?
Zr2 C20 C22 C21 -114(8) . . . . ?
C21 C20 C22 C23 -172(9) . . . . ?
C21 C20 C22 C23 14(6) 6_557 . . . ?
C22 C20 C22 C23 12(4) 6_557 . . . ?
C25 C20 C22 C23 4.5(17) 6_557 . . . ?
C25 C20 C22 C23 -12(10) . . . . ?
Zr2 C20 C22 C23 73(3) . . . . ?
C21 C20 C22 C24 -176(8) . . . . ?
C21 C20 C22 C24 10(5) 6_557 . . . ?
C22 C20 C22 C24 8(3) 6_557 . . . ?
C25 C20 C22 C24 1.2(17) 6_557 . . . ?
C25 C20 C22 C24 -15(12) . . . . ?
Zr2 C20 C22 C24 70.1(15) . . . . ?
C21 C20 C22 Zr2 114(8) . . . . ?
C21 C20 C22 Zr2 -60(5) 6_557 . . . ?
C22 C20 C22 Zr2 -62(2) 6_557 . . . ?
C25 C20 C22 Zr2 -69(2) 6_557 . . . ?
C25 C20 C22 Zr2 -85(13) . . . . ?
C12 Zr2 C22 C25 88(17) 6_557 . . . ?
C12 Zr2 C22 C25 5(19) . . . . ?
C13 Zr2 C22 C25 26(17) . . . . ?
C13 Zr2 C22 C25 54(17) 6_557 . . . ?
C20 Zr2 C22 C25 -93(16) . . . . ?
C19 Zr2 C22 C25 -164(17) . . . . ?
C19 Zr2 C22 C25 -138(17) 6_557 . . . ?
C18 Zr2 C22 C25 168(16) . . . . ?
C18 Zr2 C22 C25 -143(16) 6_557 . . . ?
C17 Zr2 C22 C25 173(15) . . . . ?
C24 Zr2 C22 C25 -10(15) . . . . ?
C21 Zr2 C22 C25 -107(16) . . . . ?
C12 Zr2 C22 C21 -165(3) 6_557 . . . ?
C12 Zr2 C22 C21 113(4) . . . . ?
C13 Zr2 C22 C21 133(3) . . . . ?
C13 Zr2 C22 C21 161(3) 6_557 . . . ?
C20 Zr2 C22 C21 14(2) . . . . ?
C19 Zr2 C22 C21 -57(3) . . . . ?
C19 Zr2 C22 C21 -31(3) 6_557 . . . ?
C18 Zr2 C22 C21 -84(3) . . . . ?
C18 Zr2 C22 C21 -36(4) 6_557 . . . ?
C17 Zr2 C22 C21 -80(3) . . . . ?
C24 Zr2 C22 C21 97(3) . . . . ?
C12 Zr2 C22 C23 85(3) 6_557 . . . ?
C12 Zr2 C22 C23 3(5) . . . . ?
C13 Zr2 C22 C23 24(4) . . . . ?
C13 Zr2 C22 C23 51(3) 6_557 . . . ?
C20 Zr2 C22 C23 -96(3) . . . . ?
C19 Zr2 C22 C23 -167(3) . . . . ?
C19 Zr2 C22 C23 -141(3) 6_557 . . . ?
C18 Zr2 C22 C23 166(3) . . . . ?
C18 Zr2 C22 C23 -145(3) 6_557 . . . ?
C17 Zr2 C22 C23 170.7(19) . . . . ?
C24 Zr2 C22 C23 -12(2) . . . . ?
C21 Zr2 C22 C23 -110(4) . . . . ?
C12 Zr2 C22 C20 -178.9(19) 6_557 . . . ?
C12 Zr2 C22 C20 99(3) . . . . ?
C13 Zr2 C22 C20 119(2) . . . . ?
C13 Zr2 C22 C20 147.0(19) 6_557 . . . ?
C19 Zr2 C22 C20 -71(2) . . . . ?
C19 Zr2 C22 C20 -45(2) 6_557 . . . ?
C18 Zr2 C22 C20 -98.3(17) . . . . ?
C18 Zr2 C22 C20 -49(2) 6_557 . . . ?
C17 Zr2 C22 C20 -93.6(15) . . . . ?
C24 Zr2 C22 C20 83.4(16) . . . . ?
C21 Zr2 C22 C20 -14(2) . . . . ?
C12 Zr2 C22 C24 97.7(19) 6_557 . . . ?
C12 Zr2 C22 C24 15(4) . . . . ?
C13 Zr2 C22 C24 36(2) . . . . ?
C13 Zr2 C22 C24 63.6(19) 6_557 . . . ?
C20 Zr2 C22 C24 -83.4(16) . . . . ?
C19 Zr2 C22 C24 -154.5(19) . . . . ?
C19 Zr2 C22 C24 -128.3(18) 6_557 . . . ?
C18 Zr2 C22 C24 178.3(15) . . . . ?
C18 Zr2 C22 C24 -132.8(16) 6_557 . . . ?
C17 Zr2 C22 C24 -177.0(9) . . . . ?
C21 Zr2 C22 C24 -97(3) . . . . ?
C25 C22 C23 C24 -115(59) . . . . ?
C21 C22 C23 C24 -16(9) . . . . ?
C20 C22 C23 C24 -14(7) . . . . ?
Zr2 C22 C23 C24 55(7) . . . . ?
C21 C22 C23 C25 99(64) . . . . ?
C20 C22 C23 C25 101(64) . . . . ?
C24 C22 C23 C25 115(59) . . . . ?
Zr2 C22 C23 C25 169(63) . . . . ?
C25 C22 C23 C23 -109(62) . . . 6_557 ?
C21 C22 C23 C23 -10(5) . . . 6_557 ?
C20 C22 C23 C23 -8(3) . . . 6_557 ?
C24 C22 C23 C23 6(5) . . . 6_557 ?
Zr2 C22 C23 C23 60(2) . . . 6_557 ?
C25 C22 C23 C25 -105(63) . . . 6_557 ?
C21 C22 C23 C25 -6(3) . . . 6_557 ?
C20 C22 C23 C25 -4.4(16) . . . 6_557 ?
C24 C22 C23 C25 9(7) . . . 6_557 ?
Zr2 C22 C23 C25 63.6(14) . . . 6_557 ?
C25 C22 C23 C21 -99(64) . . . . ?
C20 C22 C23 C21 2(2) . . . . ?
C24 C22 C23 C21 16(9) . . . . ?
Zr2 C22 C23 C21 70(3) . . . . ?
C25 C22 C23 Zr2 -169(63) . . . . ?
C21 C22 C23 Zr2 -70(3) . . . . ?
C20 C22 C23 Zr2 -68.1(16) . . . . ?
C24 C22 C23 Zr2 -55(7) . . . . ?
C20 C21 C23 C24 -5(4) . . . . ?
C22 C21 C23 C24 170(5) . . . . ?
C21 C21 C23 C24 -2(3) 6_557 . . . ?
C25 C21 C23 C24 -176(7) . . . . ?
Zr2 C21 C23 C24 71(3) . . . . ?
C20 C21 C23 C25 170(8) . . . . ?
C22 C21 C23 C25 -15(11) . . . . ?
C21 C21 C23 C25 173(7) 6_557 . . . ?
Zr2 C21 C23 C25 -114(8) . . . . ?
C20 C21 C23 C23 -3(3) . . . 6_557 ?
C22 C21 C23 C23 172(4) . . . 6_557 ?
C21 C21 C23 C23 0.001(11) 6_557 . . 6_557 ?
C25 C21 C23 C23 -173(7) . . . 6_557 ?
Zr2 C21 C23 C23 72.9(4) . . . 6_557 ?
C20 C21 C23 C22 -175(6) . . . . ?
C21 C21 C23 C22 -172(4) 6_557 . . . ?
C25 C21 C23 C22 15(11) . . . . ?
Zr2 C21 C23 C22 -99(4) . . . . ?
C20 C21 C23 C25 -2(4) . . . 6_557 ?
C22 C21 C23 C25 173(3) . . . 6_557 ?
C21 C21 C23 C25 1.6(18) 6_557 . . 6_557 ?
C25 C21 C23 C25 -172(9) . . . 6_557 ?
Zr2 C21 C23 C25 74.6(19) . . . 6_557 ?
C20 C21 C23 Zr2 -76(3) . . . . ?
C22 C21 C23 Zr2 99(4) . . . . ?
C21 C21 C23 Zr2 -72.9(4) 6_557 . . . ?
C25 C21 C23 Zr2 114(7) . . . . ?
C12 Zr2 C23 C24 117(4) 6_557 . . . ?
C12 Zr2 C23 C24 34(4) . . . . ?
C13 Zr2 C23 C24 55(4) . . . . ?
C13 Zr2 C23 C24 86(4) 6_557 . . . ?
C20 Zr2 C23 C24 -93(4) . . . . ?
C19 Zr2 C23 C24 -133(4) . . . . ?
C19 Zr2 C23 C24 -98(4) 6_557 . . . ?
C18 Zr2 C23 C24 -166(3) . . . . ?
C18 Zr2 C23 C24 -77(4) 6_557 . . . ?
C17 Zr2 C23 C24 -171(3) . . . . ?
C21 Zr2 C23 C24 -114(4) . . . . ?
C12 Zr2 C23 C25 -96(6) 6_557 . . . ?
C12 Zr2 C23 C25 -179(6) . . . . ?
C13 Zr2 C23 C25 -159(6) . . . . ?
C13 Zr2 C23 C25 -127(6) 6_557 . . . ?
C20 Zr2 C23 C25 54(6) . . . . ?
C19 Zr2 C23 C25 13(6) . . . . ?
C19 Zr2 C23 C25 48(6) 6_557 . . . ?
C18 Zr2 C23 C25 -20(6) . . . . ?
C18 Zr2 C23 C25 69(7) 6_557 . . . ?
C17 Zr2 C23 C25 -25(7) . . . . ?
C24 Zr2 C23 C25 146(7) . . . . ?
C21 Zr2 C23 C25 33(6) . . . . ?
C12 Zr2 C23 C23 133.5(3) 6_557 . . 6_557 ?
C12 Zr2 C23 C23 50.5(3) . . . 6_557 ?
C13 Zr2 C23 C23 70.8(3) . . . 6_557 ?
C13 Zr2 C23 C23 102.7(3) 6_557 . . 6_557 ?
C20 Zr2 C23 C23 -76.5(4) . . . 6_557 ?
C19 Zr2 C23 C23 -116.8(5) . . . 6_557 ?
C19 Zr2 C23 C23 -82.1(5) 6_557 . . 6_557 ?
C18 Zr2 C23 C23 -150.3(7) . . . 6_557 ?
C18 Zr2 C23 C23 -61.0(9) 6_557 . . 6_557 ?
C17 Zr2 C23 C23 -155(2) . . . 6_557 ?
C24 Zr2 C23 C23 16(4) . . . 6_557 ?
C21 Zr2 C23 C23 -97.3(8) . . . 6_557 ?
C12 Zr2 C23 C22 -95(4) 6_557 . . . ?
C12 Zr2 C23 C22 -178(4) . . . . ?
C13 Zr2 C23 C22 -157(4) . . . . ?
C13 Zr2 C23 C22 -126(4) 6_557 . . . ?
C20 Zr2 C23 C22 55(4) . . . . ?
C19 Zr2 C23 C22 15(4) . . . . ?
C19 Zr2 C23 C22 50(4) 6_557 . . . ?
C18 Zr2 C23 C22 -19(4) . . . . ?
C18 Zr2 C23 C22 71(4) 6_557 . . . ?
C17 Zr2 C23 C22 -23(5) . . . . ?
C24 Zr2 C23 C22 148(7) . . . . ?
C21 Zr2 C23 C22 34(4) . . . . ?
C12 Zr2 C23 C25 152(4) 6_557 . . 6_557 ?
C12 Zr2 C23 C25 69(4) . . . 6_557 ?
C13 Zr2 C23 C25 90(4) . . . 6_557 ?
C13 Zr2 C23 C25 122(4) 6_557 . . 6_557 ?
C20 Zr2 C23 C25 -58(4) . . . 6_557 ?
C19 Zr2 C23 C25 -98(4) . . . 6_557 ?
C19 Zr2 C23 C25 -63(4) 6_557 . . 6_557 ?
C18 Zr2 C23 C25 -131(4) . . . 6_557 ?
C18 Zr2 C23 C25 -42(4) 6_557 . . 6_557 ?
C17 Zr2 C23 C25 -136(4) . . . 6_557 ?
C24 Zr2 C23 C25 35(6) . . . 6_557 ?
C21 Zr2 C23 C25 -78(4) . . . 6_557 ?
C12 Zr2 C23 C21 -129.2(8) 6_557 . . . ?
C12 Zr2 C23 C21 147.8(8) . . . . ?
C13 Zr2 C23 C21 168.1(9) . . . . ?
C13 Zr2 C23 C21 -160.0(9) 6_557 . . . ?
C20 Zr2 C23 C21 20.9(8) . . . . ?
C19 Zr2 C23 C21 -19.5(10) . . . . ?
C19 Zr2 C23 C21 15.3(10) 6_557 . . . ?
C18 Zr2 C23 C21 -53.0(11) . . . . ?
C18 Zr2 C23 C21 36.3(15) 6_557 . . . ?
C17 Zr2 C23 C21 -58(2) . . . . ?
C24 Zr2 C23 C21 114(4) . . . . ?
C25 C23 C24 C23 3(12) . . . 6_557 ?
C22 C23 C24 C23 17(13) . . . 6_557 ?
C25 C23 C24 C23 1(5) 6_557 . . 6_557 ?
C21 C23 C24 C23 8(9) . . . 6_557 ?
Zr2 C23 C24 C23 70(8) . . . 6_557 ?
C25 C23 C24 C25 2(7) . . . 6_557 ?
C23 C23 C24 C25 -1(5) 6_557 . . 6_557 ?
C22 C23 C24 C25 15(10) . . . 6_557 ?
C21 C23 C24 C25 6(5) . . . 6_557 ?
Zr2 C23 C24 C25 69(4) . . . 6_557 ?
C23 C23 C24 C25 -3(12) 6_557 . . . ?
C22 C23 C24 C25 13(10) . . . . ?
C25 C23 C24 C25 -2(7) 6_557 . . . ?
C21 C23 C24 C25 4(7) . . . . ?
Zr2 C23 C24 C25 67(7) . . . . ?
C25 C23 C24 C22 -13(10) . . . . ?
C23 C23 C24 C22 -17(13) 6_557 . . . ?
C25 C23 C24 C22 -15(10) 6_557 . . . ?
C21 C23 C24 C22 -9(5) . . . . ?
Zr2 C23 C24 C22 54(6) . . . . ?
C25 C23 C24 C22 -5(9) . . . 6_557 ?
C23 C23 C24 C22 -9(6) 6_557 . . 6_557 ?
C22 C23 C24 C22 8(7) . . . 6_557 ?
C25 C23 C24 C22 -7(4) 6_557 . . 6_557 ?
C21 C23 C24 C22 -1(3) . . . 6_557 ?
Zr2 C23 C24 C22 62(2) . . . 6_557 ?
C25 C23 C24 Zr2 -67(7) . . . . ?
C23 C23 C24 Zr2 -70(8) 6_557 . . . ?
C22 C23 C24 Zr2 -54(6) . . . . ?
C25 C23 C24 Zr2 -69(4) 6_557 . . . ?
C21 C23 C24 Zr2 -62.5(14) . . . . ?
C25 C22 C24 C23 -139(41) . . . 6_557 ?
C21 C22 C24 C23 -4(4) . . . 6_557 ?
C23 C22 C24 C23 -169(9) . . . 6_557 ?
C20 C22 C24 C23 -3(3) . . . 6_557 ?
Zr2 C22 C24 C23 69(3) . . . 6_557 ?
C25 C22 C24 C23 31(36) . . . . ?
C21 C22 C24 C23 165(8) . . . . ?
C20 C22 C24 C23 166(8) . . . . ?
Zr2 C22 C24 C23 -121(8) . . . . ?
C25 C22 C24 C25 -137(42) . . . 6_557 ?
C21 C22 C24 C25 -3(2) . . . 6_557 ?
C23 C22 C24 C25 -168(9) . . . 6_557 ?
C20 C22 C24 C25 -2(2) . . . 6_557 ?
Zr2 C22 C24 C25 71(2) . . . 6_557 ?
C21 C22 C24 C25 134(42) . . . . ?
C23 C22 C24 C25 -31(36) . . . . ?
C20 C22 C24 C25 135(41) . . . . ?
Zr2 C22 C24 C25 -152(41) . . . . ?
C25 C22 C24 C22 -142(39) . . . 6_557 ?
C21 C22 C24 C22 -8(4) . . . 6_557 ?
C23 C22 C24 C22 -173(6) . . . 6_557 ?
C20 C22 C24 C22 -7(3) . . . 6_557 ?
Zr2 C22 C24 C22 66(2) . . . 6_557 ?
C25 C22 C24 Zr2 152(41) . . . . ?
C21 C22 C24 Zr2 -74(3) . . . . ?
C23 C22 C24 Zr2 121(8) . . . . ?
C20 C22 C24 Zr2 -72.6(15) . . . . ?
C12 Zr2 C24 C23 148(4) 6_557 . . 6_557 ?
C12 Zr2 C24 C23 63(4) . . . 6_557 ?
C13 Zr2 C24 C23 89(4) . . . 6_557 ?
C13 Zr2 C24 C23 122(4) 6_557 . . 6_557 ?
C20 Zr2 C24 C23 -74(4) . . . 6_557 ?
C19 Zr2 C24 C23 -94(4) . . . 6_557 ?
C19 Zr2 C24 C23 -55(4) 6_557 . . 6_557 ?
C18 Zr2 C24 C23 -130(3) . . . 6_557 ?
C18 Zr2 C24 C23 -19(5) 6_557 . . 6_557 ?
C17 Zr2 C24 C23 -74(4) . . . 6_557 ?
C21 Zr2 C24 C23 -95(4) . . . 6_557 ?
C12 Zr2 C24 C23 -63(4) 6_557 . . . ?
C12 Zr2 C24 C23 -148(4) . . . . ?
C13 Zr2 C24 C23 -122(4) . . . . ?
C13 Zr2 C24 C23 -89(4) 6_557 . . . ?
C20 Zr2 C24 C23 74(4) . . . . ?
C19 Zr2 C24 C23 55(4) . . . . ?
C19 Zr2 C24 C23 94(4) 6_557 . . . ?
C18 Zr2 C24 C23 19(5) . . . . ?
C18 Zr2 C24 C23 130(3) 6_557 . . . ?
C17 Zr2 C24 C23 74(4) . . . . ?
C21 Zr2 C24 C23 54(4) . . . . ?
C12 Zr2 C24 C25 166(5) 6_557 . . 6_557 ?
C12 Zr2 C24 C25 81(5) . . . 6_557 ?
C13 Zr2 C24 C25 107(5) . . . 6_557 ?
C13 Zr2 C24 C25 141(5) 6_557 . . 6_557 ?
C20 Zr2 C24 C25 -56(5) . . . 6_557 ?
C19 Zr2 C24 C25 -76(5) . . . 6_557 ?
C19 Zr2 C24 C25 -37(5) 6_557 . . 6_557 ?
C18 Zr2 C24 C25 -112(5) . . . 6_557 ?
C18 Zr2 C24 C25 -1(6) 6_557 . . 6_557 ?
C17 Zr2 C24 C25 -56(5) . . . 6_557 ?
C21 Zr2 C24 C25 -77(5) . . . 6_557 ?
C12 Zr2 C24 C25 -81(5) 6_557 . . . ?
C12 Zr2 C24 C25 -166(5) . . . . ?
C13 Zr2 C24 C25 -141(5) . . . . ?
C13 Zr2 C24 C25 -107(5) 6_557 . . . ?
C20 Zr2 C24 C25 56(5) . . . . ?
C19 Zr2 C24 C25 37(5) . . . . ?
C19 Zr2 C24 C25 76(5) 6_557 . . . ?
C18 Zr2 C24 C25 1(6) . . . . ?
C18 Zr2 C24 C25 112(5) 6_557 . . . ?
C17 Zr2 C24 C25 56(5) . . . . ?
C21 Zr2 C24 C25 36(5) . . . . ?
C12 Zr2 C24 C22 -86(3) 6_557 . . . ?
C12 Zr2 C24 C22 -170(3) . . . . ?
C13 Zr2 C24 C22 -145(3) . . . . ?
C13 Zr2 C24 C22 -111(3) 6_557 . . . ?
C20 Zr2 C24 C22 52(3) . . . . ?
C19 Zr2 C24 C22 33(3) . . . . ?
C19 Zr2 C24 C22 72(3) 6_557 . . . ?
C18 Zr2 C24 C22 -3(3) . . . . ?
C18 Zr2 C24 C22 108(3) 6_557 . . . ?
C17 Zr2 C24 C22 52(3) . . . . ?
C21 Zr2 C24 C22 32(3) . . . . ?
C12 Zr2 C24 C22 170(3) 6_557 . . 6_557 ?
C12 Zr2 C24 C22 86(3) . . . 6_557 ?
C13 Zr2 C24 C22 111(3) . . . 6_557 ?
C13 Zr2 C24 C22 145(3) 6_557 . . 6_557 ?
C20 Zr2 C24 C22 -52(3) . . . 6_557 ?
C19 Zr2 C24 C22 -72(3) . . . 6_557 ?
C19 Zr2 C24 C22 -33(3) 6_557 . . 6_557 ?
C18 Zr2 C24 C22 -108(3) . . . 6_557 ?
C18 Zr2 C24 C22 3(3) 6_557 . . 6_557 ?
C17 Zr2 C24 C22 -52(3) . . . 6_557 ?
C21 Zr2 C24 C22 -73(3) . . . 6_557 ?
C24 C23 C25 C22 76(63) . . . . ?
C23 C23 C25 C22 77(63) 6_557 . . . ?
C25 C23 C25 C22 77(63) 6_557 . . . ?
C21 C23 C25 C22 69(60) . . . . ?
Zr2 C23 C25 C22 11(62) . . . . ?
C23 C23 C25 C24 1(4) 6_557 . . . ?
C22 C23 C25 C24 -76(63) . . . . ?
C25 C23 C25 C24 1(4) 6_557 . . . ?
C21 C23 C25 C24 -7(12) . . . . ?
Zr2 C23 C25 C24 -65(7) . . . . ?
C24 C23 C25 C21 7(12) . . . . ?
C23 C23 C25 C21 8(9) 6_557 . . . ?
C22 C23 C25 C21 -69(60) . . . . ?
C25 C23 C25 C21 8(9) 6_557 . . . ?
Zr2 C23 C25 C21 -58(6) . . . . ?
C24 C23 C25 C23 -1(4) . . . 6_557 ?
C22 C23 C25 C23 -77(63) . . . 6_557 ?
C25 C23 C25 C23 0.00(5) 6_557 . . 6_557 ?
C21 C23 C25 C23 -8(9) . . . 6_557 ?
Zr2 C23 C25 C23 -66(3) . . . 6_557 ?
C24 C23 C25 C20 3(9) . . . . ?
C23 C23 C25 C20 4(6) 6_557 . . . ?
C22 C23 C25 C20 -73(61) . . . . ?
C25 C23 C25 C20 4(6) 6_557 . . . ?
C21 C23 C25 C20 -4(3) . . . . ?
Zr2 C23 C25 C20 -62(3) . . . . ?
C24 C23 C25 Zr2 65(6) . . . . ?
C23 C23 C25 Zr2 66(3) 6_557 . . . ?
C22 C23 C25 Zr2 -11(62) . . . . ?
C25 C23 C25 Zr2 66(3) 6_557 . . . ?
C21 C23 C25 Zr2 58(6) . . . . ?
C21 C22 C25 C23 -84(64) . . . . ?
C20 C22 C25 C23 -79(62) . . . . ?
C24 C22 C25 C23 -36(29) . . . . ?
Zr2 C22 C25 C23 -10(61) . . . . ?
C21 C22 C25 C24 -48(41) . . . . ?
C23 C22 C25 C24 36(29) . . . . ?
C20 C22 C25 C24 -43(38) . . . . ?
Zr2 C22 C25 C24 25(37) . . . . ?
C23 C22 C25 C21 84(64) . . . . ?
C20 C22 C25 C21 5(4) . . . . ?
C24 C22 C25 C21 48(41) . . . . ?
Zr2 C22 C25 C21 74(6) . . . . ?
C21 C22 C25 C23 -31(25) . . . 6_557 ?
C23 C22 C25 C23 54(45) . . . 6_557 ?
C20 C22 C25 C23 -26(21) . . . 6_557 ?
C24 C22 C25 C23 18(18) . . . 6_557 ?
Zr2 C22 C25 C23 43(20) . . . 6_557 ?
C21 C22 C25 C20 -5(4) . . . . ?
C23 C22 C25 C20 79(62) . . . . ?
C24 C22 C25 C20 43(38) . . . . ?
Zr2 C22 C25 C20 69(2) . . . . ?
C21 C22 C25 Zr2 -74(6) . . . . ?
C23 C22 C25 Zr2 10(61) . . . . ?
C20 C22 C25 Zr2 -69(2) . . . . ?
C24 C22 C25 Zr2 -25(37) . . . . ?
C23 C24 C25 C23 -178(9) 6_557 . . . ?
C25 C24 C25 C23 -178(6) 6_557 . . . ?
C22 C24 C25 C23 137(43) . . . . ?
C22 C24 C25 C23 176(8) 6_557 . . . ?
Zr2 C24 C25 C23 110(8) . . . . ?
C23 C24 C25 C22 46(42) 6_557 . . . ?
C23 C24 C25 C22 -137(43) . . . . ?
C25 C24 C25 C22 45(42) 6_557 . . . ?
C22 C24 C25 C22 39(40) 6_557 . . . ?
Zr2 C24 C25 C22 -27(39) . . . . ?
C23 C24 C25 C21 8(7) 6_557 . . . ?
C23 C24 C25 C21 -174(10) . . . . ?
C25 C24 C25 C21 8(7) 6_557 . . . ?
C22 C24 C25 C21 -37(37) . . . . ?
C22 C24 C25 C21 2(4) 6_557 . . . ?
Zr2 C24 C25 C21 -64(3) . . . . ?
C23 C24 C25 C23 178(9) . . . 6_557 ?
C25 C24 C25 C23 -1(2) 6_557 . . 6_557 ?
C22 C24 C25 C23 -46(43) . . . 6_557 ?
C22 C24 C25 C23 -7(4) 6_557 . . 6_557 ?
Zr2 C24 C25 C23 -72(5) . . . 6_557 ?
C23 C24 C25 C20 5(6) 6_557 . . . ?
C23 C24 C25 C20 -177(9) . . . . ?
C25 C24 C25 C20 5(5) 6_557 . . . ?
C22 C24 C25 C20 -40(39) . . . . ?
C22 C24 C25 C20 -1(2) 6_557 . . . ?
Zr2 C24 C25 C20 -66.8(18) . . . . ?
C23 C24 C25 Zr2 72(5) 6_557 . . . ?
C23 C24 C25 Zr2 -110(8) . . . . ?
C25 C24 C25 Zr2 71(4) 6_557 . . . ?
C22 C24 C25 Zr2 27(39) . . . . ?
C22 C24 C25 Zr2 65.3(14) 6_557 . . . ?
C20 C21 C25 C23 -11(10) . . . . ?
C22 C21 C25 C23 155(19) . . . . ?
C21 C21 C25 C23 -7(8) 6_557 . . . ?
Zr2 C21 C25 C23 61(7) . . . . ?
C20 C21 C25 C22 -166(12) . . . . ?
C21 C21 C25 C22 -162(12) 6_557 . . . ?
C23 C21 C25 C22 -155(19) . . . . ?
Zr2 C21 C25 C22 -94(13) . . . . ?
C20 C21 C25 C24 -9(7) . . . . ?
C22 C21 C25 C24 157(16) . . . . ?
C21 C21 C25 C24 -5(5) 6_557 . . . ?
C23 C21 C25 C24 2(4) . . . . ?
Zr2 C21 C25 C24 63(4) . . . . ?
C20 C21 C25 C23 -7(5) . . . 6_557 ?
C22 C21 C25 C23 159(14) . . . 6_557 ?
C21 C21 C25 C23 -2(3) 6_557 . . 6_557 ?
C23 C21 C25 C23 5(5) . . . 6_557 ?
Zr2 C21 C25 C23 65.7(18) . . . 6_557 ?
C22 C21 C25 C20 166(12) . . . . ?
C21 C21 C25 C20 4(4) 6_557 . . . ?
C23 C21 C25 C20 11(10) . . . . ?
Zr2 C21 C25 C20 72(5) . . . . ?
C20 C21 C25 Zr2 -72(4) . . . . ?
C22 C21 C25 Zr2 94(13) . . . . ?
C21 C21 C25 Zr2 -68.0(11) 6_557 . . . ?
C23 C21 C25 Zr2 -61(7) . . . . ?
C21 C20 C25 C23 170(8) . . . . ?
C21 C20 C25 C23 -1(7) 6_557 . . . ?
C22 C20 C25 C23 159(17) . . . . ?
C22 C20 C25 C23 1(4) 6_557 . . . ?
C25 C20 C25 C23 -4(6) 6_557 . . . ?
Zr2 C20 C25 C23 70(5) . . . . ?
C21 C20 C25 C22 12(11) . . . . ?
C21 C20 C25 C22 -160(12) 6_557 . . . ?
C22 C20 C25 C22 -158(13) 6_557 . . . ?
C25 C20 C25 C22 -163(11) 6_557 . . . ?
Zr2 C20 C25 C22 -89(12) . . . . ?
C21 C20 C25 C24 171(6) . . . . ?
C21 C20 C25 C24 0(6) 6_557 . . . ?
C22 C20 C25 C24 160(15) . . . . ?
C22 C20 C25 C24 2(2) 6_557 . . . ?
C25 C20 C25 C24 -3(4) 6_557 . . . ?
Zr2 C20 C25 C24 71(3) . . . . ?
C21 C20 C25 C21 -171(8) 6_557 . . . ?
C22 C20 C25 C21 -12(11) . . . . ?
C22 C20 C25 C21 -170(6) 6_557 . . . ?
C25 C20 C25 C21 -175(5) 6_557 . . . ?
Zr2 C20 C25 C21 -100(5) . . . . ?
C21 C20 C25 C23 173(6) . . . 6_557 ?
C21 C20 C25 C23 2(4) 6_557 . . 6_557 ?
C22 C20 C25 C23 161(13) . . . 6_557 ?
C22 C20 C25 C23 3.3(12) 6_557 . . 6_557 ?
C25 C20 C25 C23 -2(3) 6_557 . . 6_557 ?
Zr2 C20 C25 C23 72.7(14) . . . 6_557 ?
C21 C20 C25 Zr2 100(5) . . . . ?
C21 C20 C25 Zr2 -71(4) 6_557 . . . ?
C22 C20 C25 Zr2 89(12) . . . . ?
C22 C20 C25 Zr2 -69.4(18) 6_557 . . . ?
C25 C20 C25 Zr2 -74.5(17) 6_557 . . . ?
C12 Zr2 C25 C23 84(6) 6_557 . . . ?
C12 Zr2 C25 C23 1(7) . . . . ?
C13 Zr2 C25 C23 21(6) . . . . ?
C13 Zr2 C25 C23 50(6) 6_557 . . . ?
C20 Zr2 C25 C23 -112(5) . . . . ?
C19 Zr2 C25 C23 -168(6) . . . . ?
C19 Zr2 C25 C23 -139(6) 6_557 . . . ?
C18 Zr2 C25 C23 163(5) . . . . ?
C18 Zr2 C25 C23 -136(6) 6_557 . . . ?
C17 Zr2 C25 C23 167(3) . . . . ?
C24 Zr2 C25 C23 -17(3) . . . . ?
C21 Zr2 C25 C23 -132(6) . . . . ?
C12 Zr2 C25 C22 -93(17) 6_557 . . . ?
C12 Zr2 C25 C22 -176(15) . . . . ?
C13 Zr2 C25 C22 -155(17) . . . . ?
C13 Zr2 C25 C22 -126(17) 6_557 . . . ?
C20 Zr2 C25 C22 72(18) . . . . ?
C19 Zr2 C25 C22 16(17) . . . . ?
C19 Zr2 C25 C22 45(17) 6_557 . . . ?
C18 Zr2 C25 C22 -13(18) . . . . ?
C18 Zr2 C25 C22 47(17) 6_557 . . . ?
C17 Zr2 C25 C22 -9(20) . . . . ?
C24 Zr2 C25 C22 167(21) . . . . ?
C21 Zr2 C25 C22 51(17) . . . . ?
C12 Zr2 C25 C24 101(4) 6_557 . . . ?
C12 Zr2 C25 C24 18(6) . . . . ?
C13 Zr2 C25 C24 38(5) . . . . ?
C13 Zr2 C25 C24 67(4) 6_557 . . . ?
C20 Zr2 C25 C24 -95(4) . . . . ?
C19 Zr2 C25 C24 -151(4) . . . . ?
C19 Zr2 C25 C24 -122(4) 6_557 . . . ?
C18 Zr2 C25 C24 -179(3) . . . . ?
C18 Zr2 C25 C24 -119(4) 6_557 . . . ?
C17 Zr2 C25 C24 -175.9(14) . . . . ?
C21 Zr2 C25 C24 -115(5) . . . . ?
C12 Zr2 C25 C21 -144.0(17) 6_557 . . . ?
C12 Zr2 C25 C21 133(2) . . . . ?
C13 Zr2 C25 C21 153.3(17) . . . . ?
C13 Zr2 C25 C21 -177.4(18) 6_557 . . . ?
C20 Zr2 C25 C21 20.8(15) . . . . ?
C19 Zr2 C25 C21 -35.6(18) . . . . ?
C19 Zr2 C25 C21 -7(2) 6_557 . . . ?
C18 Zr2 C25 C21 -64(2) . . . . ?
C18 Zr2 C25 C21 -4(3) 6_557 . . . ?
C17 Zr2 C25 C21 -61(4) . . . . ?
C24 Zr2 C25 C21 115(5) . . . . ?
C12 Zr2 C25 C23 118(3) 6_557 . . 6_557 ?
C12 Zr2 C25 C23 35(4) . . . 6_557 ?
C13 Zr2 C25 C23 56(3) . . . 6_557 ?
C13 Zr2 C25 C23 85(3) 6_557 . . 6_557 ?
C20 Zr2 C25 C23 -76.9(19) . . . 6_557 ?
C19 Zr2 C25 C23 -133(2) . . . 6_557 ?
C19 Zr2 C25 C23 -104(2) 6_557 . . 6_557 ?
C18 Zr2 C25 C23 -161.8(15) . . . 6_557 ?
C18 Zr2 C25 C23 -102(3) 6_557 . . 6_557 ?
C17 Zr2 C25 C23 -158.2(13) . . . 6_557 ?
C24 Zr2 C25 C23 18(2) . . . 6_557 ?
C21 Zr2 C25 C23 -98(3) . . . 6_557 ?
C12 Zr2 C25 C20 -164.8(15) 6_557 . . . ?
C12 Zr2 C25 C20 112(3) . . . . ?
C13 Zr2 C25 C20 132.5(16) . . . . ?
C13 Zr2 C25 C20 161.8(16) 6_557 . . . ?
C19 Zr2 C25 C20 -56.4(15) . . . . ?
C19 Zr2 C25 C20 -27.4(17) 6_557 . . . ?
C18 Zr2 C25 C20 -84.9(13) . . . . ?
C18 Zr2 C25 C20 -25(2) 6_557 . . . ?
C17 Zr2 C25 C20 -81(3) . . . . ?
C24 Zr2 C25 C20 95(4) . . . . ?
C21 Zr2 C25 C20 -20.8(15) . . . . ?
C26 C27 C28 C28 41(2) . . . 3_566 ?
C26 C27 C28 C27 39(5) . . . 3_566 ?
C28 C27 C28 C27 -1(3) 3_566 . . 3_566 ?
